data_7220170
loop_
_publ_author_name
'Wang, Haoze'
'Wei, Peifa'
'Yan, Xuzhou'

_publ_section_title
;
 [n]Pseudorotaxanes constructed by a bis(p-phenylene)-34-crown-10-based
 cryptand: different binding behaviors induced by minor structural changes
 of guests
;
_journal_name_full 'RSC Adv.'
_journal_paper_doi 10.1039/C5RA06927K
_journal_year 2015
_chemical_formula_moiety '2(F6 P), C37 H44 N O14, C26 H26 N2, 2(C2 H3 N)'
_chemical_formula_sum 'C67 H76 F12 N5 O14 P2'
_chemical_formula_weight 1465.27
_chemical_name_systematic
;
 ? 
;
_space_group_crystal_system triclinic
_space_group_IT_number 2
_space_group_name_Hall '-P 1'
_space_group_name_H-M_alt 'P -1'
_symmetry_space_group_name_Hall '-P 1'
_symmetry_space_group_name_H-M 'P -1'
_atom_sites_solution_hydrogens geom
_atom_sites_solution_primary direct
_atom_sites_solution_secondary difmap
_audit_creation_date 2014-05-06
_audit_creation_method
;
Olex2 1.2
(compiled 2014.03.20 svn.r2914 for OlexSys, GUI svn.r4816)
;
_audit_update_record
;
2015-01-29 deposited with the CCDC.
2015-04-21 downloaded from the CCDC.
;
_cell_angle_alpha 101.201(3)
_cell_angle_beta 99.999(3)
_cell_angle_gamma 108.199(3)
_cell_formula_units_Z 4
_cell_length_a 16.4730(6)
_cell_length_b 21.0698(6)
_cell_length_c 22.2668(7)
_cell_measurement_reflns_used 10614
_cell_measurement_temperature 170.1
_cell_measurement_theta_max 29.5026
_cell_measurement_theta_min 2.8824
_cell_volume 6970.6(4)
_computing_cell_refinement
;
CrysAlisPro, Agilent Technologies,
Version 1.171.35.11 (release 16-05-2011 CrysAlis171 .NET)
(compiled May 16 2011,17:55:39)
;
_computing_data_collection
;
CrysAlisPro, Agilent Technologies,
Version 1.171.35.11 (release 16-05-2011 CrysAlis171 .NET)
(compiled May 16 2011,17:55:39)
;
_computing_data_reduction
;
CrysAlisPro, Agilent Technologies,
Version 1.171.35.11 (release 16-05-2011 CrysAlis171 .NET)
(compiled May 16 2011,17:55:39)
;
_computing_molecular_graphics 'Olex2 (Dolomanov et al., 2009)'
_computing_publication_material 'Olex2 (Dolomanov et al., 2009)'
_computing_structure_refinement 'ShelXH-1997 (Sheldrick, 2008)'
_computing_structure_solution 'ShelXS (Sheldrick, 2008)'
_diffrn_ambient_temperature 170.1
_diffrn_detector_area_resol_mean 10.3592
_diffrn_measured_fraction_theta_full 0.997
_diffrn_measured_fraction_theta_max 0.997
_diffrn_measurement_device_type 'Xcalibur, Atlas, Gemini ultra'
_diffrn_measurement_method '\w scans'
_diffrn_orient_matrix_UB_11 0.0366385000
_diffrn_orient_matrix_UB_12 -0.0017371000
_diffrn_orient_matrix_UB_13 -0.0120061000
_diffrn_orient_matrix_UB_21 0.0082313000
_diffrn_orient_matrix_UB_22 -0.0206220000
_diffrn_orient_matrix_UB_23 0.0202908000
_diffrn_orient_matrix_UB_31 -0.0279805000
_diffrn_orient_matrix_UB_32 -0.0303777000
_diffrn_orient_matrix_UB_33 -0.0238706000
_diffrn_radiation_monochromator graphite
_diffrn_radiation_type MoK\a
_diffrn_radiation_wavelength 0.71073
_diffrn_reflns_av_R_equivalents 0.0403
_diffrn_reflns_av_unetI/netI 0.0633
_diffrn_reflns_limit_h_max 17
_diffrn_reflns_limit_h_min -19
_diffrn_reflns_limit_k_max 25
_diffrn_reflns_limit_k_min -21
_diffrn_reflns_limit_l_max 26
_diffrn_reflns_limit_l_min -26
_diffrn_reflns_number 46173
_diffrn_reflns_theta_full 25.35
_diffrn_reflns_theta_max 25.35
_diffrn_reflns_theta_min 2.89
_diffrn_source 'Enhance (Mo) X-ray Source'
_exptl_absorpt_coefficient_mu 0.161
_exptl_absorpt_correction_T_max 1.00000
_exptl_absorpt_correction_T_min 0.55814
_exptl_absorpt_correction_type multi-scan
_exptl_absorpt_process_details
;
CrysAlisPro, Agilent Technologies,
Version 1.171.35.11 (release 16-05-2011 CrysAlis171 .NET)
(compiled May 16 2011,17:55:39)
Empirical absorption correction using spherical harmonics,
 implemented in SCALE3 ABSPACK scaling algorithm.
;
_exptl_crystal_colour yellow
_exptl_crystal_density_diffrn 1.396
_exptl_crystal_density_method 'not measured'
_exptl_crystal_description block
_exptl_crystal_F_000 3052
_exptl_crystal_size_max 0.38
_exptl_crystal_size_mid 0.29
_exptl_crystal_size_min 0.2
_refine_diff_density_max 1.332
_refine_diff_density_min -0.727
_refine_diff_density_rms 0.081
_refine_ls_extinction_method none
_refine_ls_goodness_of_fit_ref 1.038
_refine_ls_hydrogen_treatment constr
_refine_ls_matrix_type full
_refine_ls_number_parameters 1805
_refine_ls_number_reflns 25454
_refine_ls_number_restraints 0
_refine_ls_restrained_S_all 1.038
_refine_ls_R_factor_all 0.1390
_refine_ls_R_factor_gt 0.0883
_refine_ls_shift/su_max 0.003
_refine_ls_shift/su_mean 0.000
_refine_ls_structure_factor_coef Fsqd
_refine_ls_weighting_details 'calc w=1/[\s^2^(Fo^2^)+(0.1566P)^2^+6.2603P] where P=(Fo^2^+2Fc^2^)/3'
_refine_ls_weighting_scheme calc
_refine_ls_wR_factor_gt 0.2476
_refine_ls_wR_factor_ref 0.2979
_reflns_number_gt 15140
_reflns_number_total 25454
_reflns_threshold_expression >2sigma(I)
_cod_data_source_file c5ra06927k2.cif
_cod_data_source_block 140505_ljy_046_b_g5
_cod_database_code 7220170
_chemical_oxdiff_formula 'c10 h10 n2'
_reflns_odcompleteness_completeness 99.61
_reflns_odcompleteness_iscentric 1
_reflns_odcompleteness_theta 26.32
_olex2_refinement_description
;
1. Fixed Uiso
 At 1.2 times of:
  All C(H) groups, All C(H,H) groups
 At 1.5 times of:
  All C(H,H,H) groups
2.a Secondary CH2 refined with riding coordinates:
 C11(H11A,H11B), C15(H15A,H15B), C16(H16A,H16B), C21(H21A,H21B), C22(H22A,
 H22B), C24(H24A,H24B), C27(H27A,H27B), C28(H28A,H28B), C29(H29A,H29B),
 C34(H34A,H34B), C40(H40A,H40B), C41(H41A,H41B), C42(H42A,H42B), C44(H44A,H44B),
  C45(H45A,H45B), C46(H46A,H46B), C48(H48A,H48B), C50(H50A,H50B), C51(H51A,
 H51B), C53(H53A,H53B), C54(H54A,H54B), C55(H55A,H55B), C61(H61A,H61B),
 C64(H64A,H64B), C65(H65A,H65B), C66(H66A,H66B), C69(H69A,H69B), C73(H73A,H73B),
  C75(H75A,H75B), C77(H77A,H77B), C79(H79A,H79B), C82(H82A,H82B), C83(H83A,
 H83B), C85(H85A,H85B), C89(H89A,H89B), C91(H91A,H91B), C98(H98A,H98B),
 C100(H10A,H10B), C106(H10C,H10D), C113(H11C,H11D), C121(H12A,H12B), C124(H12C,
 H12D)
2.b Aromatic/amide H refined with riding coordinates:
 C1(H1), C4(H4), C6(H6), C7(H7), C10(H10), C13(H13), C14(H14), C17(H17),
 C23(H23), C35(H35), C38(H38), C43(H43), C47(H47), C49(H49), C52(H52), C57(H57),
  C58(H58), C59(H59), C60(H60), C63(H63), C67(H67), C68(H68), C70(H70),
 C72(H72), C74(H74), C76(H76), C78(H78), C81(H81), C87(H87), C88(H88), C90(H90),
  C92(H92), C93(H93), C94(H94), C95(H95), C96(H96), C97(H97), C99(H99),
 C101(H101), C102(H102), C104(H104), C107(H107), C108(H108), C110(H110),
 C111(H111), C112(H112), C114(H114), C115(H115), C116(H116), C118(H118),
 C119(H119), C120(H120), C122(H122), C123(H123), C125(H125), C126(H126)
2.c Idealised Me refined as rotating group:
 C128(H12E,H12F,H12G), C129(H12H,H12I,H12J), C131(H13A,H13B,H13C), C133(H13D,
 H13E,H13F)
;

loop_
_space_group_symop_id
_space_group_symop_operation_xyz
1 'x, y, z'
2 '-x, -y, -z'

loop_
_atom_site_label
_atom_site_type_symbol
_atom_site_fract_x
_atom_site_fract_y
_atom_site_fract_z
_atom_site_U_iso_or_equiv
_atom_site_adp_type
_atom_site_occupancy
_atom_site_calc_flag
_atom_site_refinement_flags_posn
P1 P 0.59706(8) 0.54638(6) 0.64462(6) 0.0443(3) Uani 1 d .
F1 F 0.6477(2) 0.62308(16) 0.68849(17) 0.0876(11) Uani 1 d .
F2 F 0.5435(3) 0.47017(17) 0.60352(17) 0.0978(13) Uani 1 d .
F3 F 0.5626(6) 0.52429(19) 0.6989(2) 0.210(4) Uani 1 d .
F4 F 0.5182(4) 0.5688(3) 0.6311(4) 0.220(4) Uani 1 d .
F5 F 0.6320(6) 0.5679(3) 0.5916(3) 0.218(4) Uani 1 d .
F6 F 0.6750(4) 0.5248(3) 0.6592(4) 0.220(4) Uani 1 d .
P2 P 0.39491(9) 0.44406(6) 0.85413(6) 0.0453(3) Uani 1 d .
F7 F 0.3445(2) 0.36818(15) 0.80852(17) 0.0864(11) Uani 1 d .
F8 F 0.4492(3) 0.51883(17) 0.89736(18) 0.0973(13) Uani 1 d .
F9 F 0.4233(5) 0.46880(18) 0.7977(2) 0.174(3) Uani 1 d .
F10 F 0.4776(3) 0.4223(3) 0.8638(3) 0.170(3) Uani 1 d .
F11 F 0.3664(5) 0.4180(2) 0.9087(2) 0.162(3) Uani 1 d .
F12 F 0.3134(3) 0.4642(3) 0.8438(3) 0.174(3) Uani 1 d .
P3 P 0.91918(9) 0.14457(6) 0.94719(6) 0.0503(3) Uani 1 d .
F13 F 0.8974(3) 0.1018(3) 0.9970(2) 0.1219(16) Uani 1 d .
F14 F 0.9414(4) 0.1885(3) 0.9021(3) 0.171(3) Uani 1 d .
F15 F 0.8354(3) 0.1635(2) 0.9548(2) 0.1118(14) Uani 1 d .
F16 F 0.8638(4) 0.0770(3) 0.8973(3) 0.162(2) Uani 1 d .
F17 F 1.0019(3) 0.1259(3) 0.9411(3) 0.1369(18) Uani 1 d .
F18 F 0.9740(4) 0.2082(3) 1.0033(3) 0.199(3) Uani 1 d .
P4 P 0.89960(12) 0.14674(7) 0.43818(8) 0.0708(5) Uani 1 d .
F19 F 0.8817(3) 0.1040(2) 0.48691(19) 0.1137(15) Uani 1 d .
F20 F 0.8119(3) 0.1608(3) 0.4425(3) 0.1360(18) Uani 1 d .
F21 F 0.8509(5) 0.0769(2) 0.3861(2) 0.159(2) Uani 1 d .
F22 F 0.9136(6) 0.1884(3) 0.3904(4) 0.233(4) Uani 1 d .
F23 F 0.9873(4) 0.1359(3) 0.4364(3) 0.158(2) Uani 1 d .
F24 F 0.9477(4) 0.2149(3) 0.4941(3) 0.185(3) Uani 1 d .
O1 O 0.99755(17) 0.38999(14) 0.82115(12) 0.0343(6) Uani 1 d .
O2 O 0.48319(19) 0.21839(14) 0.28358(13) 0.0393(7) Uani 1 d .
O3 O 1.09573(17) 0.44921(13) 0.73980(11) 0.0331(6) Uani 1 d .
O4 O 1.01494(17) 0.40484(14) 0.32270(12) 0.0350(6) Uani 1 d .
O5 O 0.84428(18) 0.35647(14) 0.34893(13) 0.0373(6) Uani 1 d .
O6 O 0.46656(18) 0.20254(13) 0.79332(13) 0.0363(6) Uani 1 d .
O7 O 1.02080(17) 0.42916(14) 0.11032(12) 0.0388(7) Uani 1 d .
O8 O 0.82821(18) 0.33733(14) 0.84775(13) 0.0406(7) Uani 1 d .
O9 O 0.54439(17) 0.15101(13) -0.01102(11) 0.0323(6) Uani 1 d .
O10 O 0.48297(18) 0.26666(15) -0.03018(13) 0.0404(7) Uani 1 d .
O11 O 0.30261(18) 0.16876(15) 0.70178(13) 0.0419(7) Uani 1 d .
O12 O 0.54308(19) 0.12208(13) 0.19614(12) 0.0378(7) Uani 1 d .
O13 O 1.11022(18) 0.45919(14) 0.23855(12) 0.0376(7) Uani 1 d .
O14 O 0.84556(18) 0.40020(14) 0.03827(13) 0.0391(7) Uani 1 d .
O15 O 0.21912(19) 0.14352(14) 0.07295(13) 0.0418(7) Uani 1 d .
O16 O 0.47680(18) 0.26455(15) 0.45914(13) 0.0404(7) Uani 1 d .
O17 O 0.83908(19) 0.39772(14) 0.53210(13) 0.0414(7) Uani 1 d .
C1 C 0.6987(3) 0.22950(19) 0.81258(17) 0.0334(9) Uani 1 d .
H1 H 0.7341 0.2021 0.8062 0.040 Uiso 1 calc R
N1 N 0.3967(2) 0.32270(17) 0.15913(14) 0.0321(7) Uani 1 d .
O18 O 0.50823(19) 0.08992(14) 0.71866(12) 0.0407(7) Uani 1 d .
N2 N 0.9324(2) 0.26952(19) 0.14693(15) 0.0378(8) Uani 1 d .
O19 O 1.01089(18) 0.42169(15) 0.61023(12) 0.0392(7) Uani 1 d .
C2 C 0.5717(3) 0.25566(19) 0.30085(16) 0.0303(8) Uani 1 d .
O20 O 0.54679(18) 0.14968(13) 0.47520(12) 0.0356(6) Uani 1 d .
C3 C 0.5559(2) 0.23828(19) 0.80766(17) 0.0297(8) Uani 1 d .
O21 O 0.31490(19) 0.20806(16) -0.00698(13) 0.0444(7) Uani 1 d .
C4 C 0.7013(3) 0.3580(2) 0.34455(17) 0.0331(9) Uani 1 d .
H4 H 0.7274 0.4065 0.3637 0.040 Uiso 1 calc R
C5 C 0.7550(3) 0.3205(2) 0.33264(17) 0.0331(9) Uani 1 d .
C6 C 0.7155(2) 0.29427(19) -0.00805(16) 0.0279(8) Uani 1 d .
H6 H 0.7509 0.2674 -0.0169 0.033 Uiso 1 calc R
C7 C 0.7162(3) 0.2492(2) 0.30514(16) 0.0319(9) Uani 1 d .
H7 H 0.7522 0.2226 0.2972 0.038 Uiso 1 calc R
O22 O 0.21641(19) 0.13402(15) 0.56756(13) 0.0443(7) Uani 1 d .
C8 C 0.7387(3) 0.3013(2) 0.83465(18) 0.0335(9) Uani 1 d .
C9 C 0.6184(3) 0.26195(19) 0.46275(16) 0.0290(8) Uani 1 d .
N3 N 0.4737(2) 0.07940(15) 0.06833(14) 0.0321(7) Uani 1 d .
C10 C 0.5960(3) 0.3098(2) 0.83077(17) 0.0330(9) Uani 1 d .
H10 H 0.5610 0.3375 0.8377 0.040 Uiso 1 calc R
O23 O 0.31026(19) 0.18014(16) 0.20483(13) 0.0442(7) Uani 1 d .
C11 C 0.9928(3) 0.3629(2) 0.36466(19) 0.0401(10) Uani 1 d .
H11A H 1.0025 0.3928 0.4074 0.048 Uiso 1 calc R
H11B H 1.0315 0.3353 0.3677 0.048 Uiso 1 calc R
O24 O 0.31186(19) 0.20165(16) 0.48811(13) 0.0450(7) Uani 1 d .
C12 C 0.6250(3) 0.21728(19) 0.28933(16) 0.0317(9) Uani 1 d .
C13 C 0.6865(3) 0.3407(2) 0.84363(18) 0.0345(9) Uani 1 d .
H13 H 0.7133 0.3897 0.8589 0.041 Uiso 1 calc R
C14 C 0.6105(3) 0.3264(2) 0.32917(17) 0.0334(9) Uani 1 d .
H14 H 0.5748 0.3530 0.3379 0.040 Uiso 1 calc R
N4 N 0.5051(2) 0.08824(16) 0.56260(14) 0.0365(8) Uani 1 d .
C15 C 0.6680(3) 0.2578(2) 0.13900(17) 0.0320(9) Uani 1 d .
H15A H 0.6420 0.2219 0.1601 0.038 Uiso 1 calc R
H15B H 0.6343 0.2417 0.0941 0.038 Uiso 1 calc R
C16 C 0.9777(3) 0.3452(2) 0.86131(19) 0.0378(9) Uani 1 d .
H16A H 0.9886 0.3731 0.9051 0.045 Uiso 1 calc R
H16B H 1.0166 0.3177 0.8615 0.045 Uiso 1 calc R
O25 O 0.4574(2) 0.06395(16) -0.09511(13) 0.0553(9) Uani 1 d .
O26 O 0.6267(2) 0.11430(17) 0.67790(13) 0.0515(8) Uani 1 d .
C17 C 0.4896(3) 0.2624(2) 0.13242(17) 0.0316(9) Uani 1 d .
H17 H 0.4961 0.2209 0.1120 0.038 Uiso 1 calc R
C18 C 0.5656(3) 0.3007(2) 0.47722(17) 0.0331(9) Uani 1 d .
C19 C 0.6077(3) 0.1975(2) 0.79972(17) 0.0322(9) Uani 1 d .
C20 C 0.6248(2) 0.26279(18) -0.02355(16) 0.0269(8) Uani 1 d .
C21 C 0.5812(3) 0.18723(19) -0.05590(17) 0.0324(9) Uani 1 d .
H21A H 0.5334 0.1799 -0.0932 0.039 Uiso 1 calc R
H21B H 0.6247 0.1687 -0.0705 0.039 Uiso 1 calc R
C22 C 0.6575(3) 0.3243(2) 0.16957(19) 0.0348(9) Uani 1 d .
H22A H 0.6891 0.3390 0.2149 0.042 Uiso 1 calc R
H22B H 0.6865 0.3606 0.1499 0.042 Uiso 1 calc R
C23 C 0.6125(3) 0.3736(2) 0.01654(18) 0.0362(9) Uani 1 d .
H23 H 0.5776 0.4011 0.0249 0.043 Uiso 1 calc R
C24 C 0.8835(3) 0.2978(2) 0.83851(19) 0.0362(9) Uani 1 d .
H24A H 0.8704 0.2741 0.7931 0.043 Uiso 1 calc R
H24B H 0.8723 0.2621 0.8622 0.043 Uiso 1 calc R
C25 C 0.5719(2) 0.3027(2) -0.01208(17) 0.0302(8) Uani 1 d .
C26 C 0.5644(3) 0.3208(2) 0.16494(17) 0.0304(8) Uani 1 d .
C27 C 0.5755(3) 0.1866(2) 0.42877(17) 0.0341(9) Uani 1 d .
H27A H 0.5242 0.1790 0.3940 0.041 Uiso 1 calc R
H27B H 0.6180 0.1696 0.4106 0.041 Uiso 1 calc R
C28 C 1.1045(3) 0.4856(2) 0.80278(17) 0.0348(9) Uani 1 d .
H28A H 1.0625 0.5105 0.8028 0.042 Uiso 1 calc R
H28B H 1.1650 0.5202 0.8204 0.042 Uiso 1 calc R
C29 C 0.8989(3) 0.3156(2) 0.34136(19) 0.0369(9) Uani 1 d .
H29A H 0.8864 0.2910 0.2962 0.044 Uiso 1 calc R
H29B H 0.8865 0.2807 0.3658 0.044 Uiso 1 calc R
C30 C 0.4825(3) 0.0598(2) 0.60839(19) 0.0370(9) Uani 1 d .
C31 C 0.7555(2) 0.36495(19) 0.02036(17) 0.0299(8) Uani 1 d .
C32 C 0.7493(3) 0.3626(2) 0.51189(17) 0.0311(8) Uani 1 d .
C33 C 0.7618(3) 0.2643(2) 0.14195(16) 0.0309(9) Uani 1 d .
C34 C 1.1046(3) 0.4493(2) 0.34304(18) 0.0388(10) Uani 1 d .
H34A H 1.1431 0.4215 0.3409 0.047 Uiso 1 calc R
H34B H 1.1177 0.4763 0.3875 0.047 Uiso 1 calc R
C35 C 0.7094(3) 0.29319(19) 0.48006(17) 0.0316(9) Uani 1 d .
H35 H 0.7447 0.2667 0.4700 0.038 Uiso 1 calc R
C36 C 0.4800(3) 0.0899(2) -0.03853(18) 0.0356(9) Uani 1 d .
C37 C 0.2753(3) 0.3494(2) 0.09900(18) 0.0337(9) Uani 1 d .
C38 C 0.7032(3) 0.4038(2) 0.03262(17) 0.0342(9) Uani 1 d .
H38 H 0.7303 0.4521 0.0524 0.041 Uiso 1 calc R
C39 C 0.4331(3) 0.04403(19) 0.10551(19) 0.0359(9) Uani 1 d .
C40 C 1.0863(3) 0.4364(2) 0.84326(17) 0.0345(9) Uani 1 d .
H40A H 1.1266 0.4100 0.8420 0.041 Uiso 1 calc R
H40B H 1.0970 0.4627 0.8876 0.041 Uiso 1 calc R
C41 C 0.5842(3) 0.1401(2) 0.26427(18) 0.0405(10) Uani 1 d .
H41A H 0.6301 0.1193 0.2715 0.049 Uiso 1 calc R
H41B H 0.5391 0.1214 0.2867 0.049 Uiso 1 calc R
C42 C 1.1203(3) 0.4966(2) 0.70271(18) 0.0368(9) Uani 1 d .
H42A H 1.1839 0.5253 0.7191 0.044 Uiso 1 calc R
H42B H 1.0863 0.5279 0.7058 0.044 Uiso 1 calc R
C43 C 0.4118(3) 0.2427(2) 0.79529(19) 0.0351(9) Uani 1 d .
H43 H 0.4319 0.2917 0.8113 0.042 Uiso 1 calc R
C44 C 1.1227(3) 0.4973(2) 0.30192(19) 0.0394(10) Uani 1 d .
H44A H 1.0824 0.5237 0.3028 0.047 Uiso 1 calc R
H44B H 1.1841 0.5308 0.3181 0.047 Uiso 1 calc R
C45 C 0.5664(3) 0.1196(2) 0.78178(18) 0.0379(10) Uani 1 d .
H45A H 0.6140 0.1001 0.7849 0.045 Uiso 1 calc R
H45B H 0.5325 0.1056 0.8126 0.045 Uiso 1 calc R
C46 C 0.8991(3) 0.3613(2) 0.02222(18) 0.0370(9) Uani 1 d .
H46A H 0.8827 0.3409 -0.0241 0.044 Uiso 1 calc R
H46B H 0.8898 0.3231 0.0431 0.044 Uiso 1 calc R
C47 C 0.9187(3) 0.3235(2) 0.17930(18) 0.0367(9) Uani 1 d .
H47 H 0.9677 0.3633 0.2041 0.044 Uiso 1 calc R
O27 O 0.4343(2) 0.06909(17) 0.39870(13) 0.0611(10) Uani 1 d .
C48 C 0.4253(3) 0.2548(2) 0.29536(19) 0.0371(9) Uani 1 d .
H48A H 0.4338 0.2919 0.2732 0.045 Uiso 1 calc R
H48B H 0.4382 0.2763 0.3413 0.045 Uiso 1 calc R
C49 C 0.8348(3) 0.3225(2) 0.17728(18) 0.0344(9) Uani 1 d .
H49 H 0.8261 0.3618 0.2002 0.041 Uiso 1 calc R
C50 C 0.3322(3) 0.2043(2) 0.27183(19) 0.0415(10) Uani 1 d .
H50A H 0.3258 0.1647 0.2906 0.050 Uiso 1 calc R
H50B H 0.2915 0.2271 0.2848 0.050 Uiso 1 calc R
C51 C 1.1130(3) 0.4667(2) 0.13315(19) 0.0424(10) Uani 1 d .
H51A H 1.1323 0.4993 0.1075 0.051 Uiso 1 calc R
H51B H 1.1454 0.4342 0.1293 0.051 Uiso 1 calc R
C52 C 0.5505(3) 0.37934(19) 0.19489(18) 0.0349(9) Uani 1 d .
H52 H 0.5998 0.4197 0.2181 0.042 Uiso 1 calc R
C53 C 0.8926(3) 0.3581(2) 0.51833(18) 0.0362(9) Uani 1 d .
H53A H 0.8795 0.3387 0.4720 0.043 Uiso 1 calc R
H53B H 0.8799 0.3192 0.5383 0.043 Uiso 1 calc R
C54 C 0.9872(3) 0.4036(2) 0.54316(18) 0.0408(10) Uani 1 d .
H54A H 1.0246 0.3793 0.5268 0.049 Uiso 1 calc R
H54B H 0.9976 0.4462 0.5284 0.049 Uiso 1 calc R
C55 C 0.3175(3) 0.1959(2) 0.76822(19) 0.0378(10) Uani 1 d .
H55A H 0.3040 0.1574 0.7887 0.045 Uiso 1 calc R
H55B H 0.2781 0.2220 0.7764 0.045 Uiso 1 calc R
C56 C 0.4721(3) 0.0651(2) 0.1754(2) 0.0414(10) Uani 1 d .
C57 C 0.4071(3) 0.2648(2) 0.12990(17) 0.0333(9) Uani 1 d .
H57 H 0.3566 0.2250 0.1072 0.040 Uiso 1 calc R
C58 C 0.3568(3) -0.0139(2) 0.0825(2) 0.0443(11) Uani 1 d .
H58 H 0.3296 -0.0368 0.1105 0.053 Uiso 1 calc R
C59 C 0.6061(3) 0.3708(2) 0.50840(18) 0.0378(10) Uani 1 d .
H59 H 0.5710 0.3978 0.5177 0.045 Uiso 1 calc R
C60 C 0.7795(3) 0.2095(2) 0.1087(2) 0.0436(11) Uani 1 d .
H60 H 0.7319 0.1688 0.0837 0.052 Uiso 1 calc R
C61 C 0.9936(3) 0.4082(2) 0.04349(18) 0.0419(10) Uani 1 d .
H61A H 1.0307 0.3838 0.0266 0.050 Uiso 1 calc R
H61B H 1.0011 0.4495 0.0269 0.050 Uiso 1 calc R
C62 C 0.5481(3) 0.0917(2) 0.67201(18) 0.0377(10) Uani 1 d .
C63 C 0.6965(3) 0.4011(2) 0.52578(18) 0.0360(9) Uani 1 d .
H63 H 0.7235 0.4489 0.5475 0.043 Uiso 1 calc R
C64 C 1.0239(3) 0.2701(3) 0.1550(2) 0.0478(11) Uani 1 d .
H64A H 1.0641 0.3164 0.1555 0.057 Uiso 1 calc R
H64B H 1.0267 0.2356 0.1190 0.057 Uiso 1 calc R
C65 C 0.3269(3) 0.2505(3) 0.45160(19) 0.0466(11) Uani 1 d .
H65A H 0.2853 0.2755 0.4544 0.056 Uiso 1 calc R
H65B H 0.3163 0.2260 0.4067 0.056 Uiso 1 calc R
C66 C 0.3066(3) 0.3250(2) 0.15506(19) 0.0389(10) Uani 1 d .
H66A H 0.3069 0.3566 0.1944 0.047 Uiso 1 calc R
H66B H 0.2649 0.2782 0.1516 0.047 Uiso 1 calc R
C67 C 0.8635(3) 0.2130(2) 0.1112(2) 0.0458(11) Uani 1 d .
H67 H 0.8740 0.1751 0.0873 0.055 Uiso 1 calc R
C68 C 0.1956(3) 0.3092(2) 0.0560(2) 0.0400(10) Uani 1 d .
H68 H 0.1618 0.2661 0.0616 0.048 Uiso 1 calc R
C69 C 0.2207(3) 0.1355(2) 0.1796(2) 0.0473(11) Uani 1 d .
H69A H 0.1817 0.1630 0.1816 0.057 Uiso 1 calc R
H69B H 0.2049 0.1018 0.2049 0.057 Uiso 1 calc R
C70 C 1.1329(3) 0.2945(2) 0.2588(2) 0.0439(10) Uani 1 d .
H70 H 1.1700 0.3341 0.2496 0.053 Uiso 1 calc R
C71 C 0.4385(3) 0.05455(19) 0.00640(18) 0.0334(9) Uani 1 d .
C72 C 0.4677(3) 0.3799(2) 0.19154(18) 0.0363(9) Uani 1 d .
H72 H 0.4595 0.4205 0.2121 0.044 Uiso 1 calc R
C73 C 1.1028(3) 0.4583(2) 0.63511(19) 0.0404(10) Uani 1 d .
H73A H 1.1245 0.4914 0.6103 0.049 Uiso 1 calc R
H73B H 1.1347 0.4254 0.6321 0.049 Uiso 1 calc R
C74 C 0.4053(3) 0.0040(2) 0.5985(2) 0.0484(11) Uani 1 d .
H74 H 0.3900 -0.0138 0.6327 0.058 Uiso 1 calc R
C75 C 1.1335(3) 0.5057(2) 0.20043(19) 0.0407(10) Uani 1 d .
H75A H 1.1973 0.5338 0.2155 0.049 Uiso 1 calc R
H75B H 1.1003 0.5376 0.2042 0.049 Uiso 1 calc R
C76 C 0.3628(3) -0.0043(2) -0.0207(2) 0.0413(10) Uani 1 d .
H76 H 0.3407 -0.0208 -0.0654 0.050 Uiso 1 calc R
C77 C 0.4200(3) 0.3014(2) 0.4752(2) 0.0413(10) Uani 1 d .
H77A H 0.4276 0.3401 0.4550 0.050 Uiso 1 calc R
H77B H 0.4344 0.3207 0.5216 0.050 Uiso 1 calc R
C78 C 1.1585(3) 0.2781(3) 0.3147(2) 0.0523(12) Uani 1 d .
H78 H 1.2134 0.3066 0.3437 0.063 Uiso 1 calc R
C79 C 0.2139(3) 0.1241(2) 0.6731(2) 0.0472(11) Uani 1 d .
H79A H 0.1747 0.1514 0.6730 0.057 Uiso 1 calc R
H79B H 0.1952 0.0899 0.6975 0.057 Uiso 1 calc R
O28 O 0.4415(3) 0.03074(18) 0.20896(15) 0.0774(13) Uani 1 d .
C80 C 0.4504(3) 0.0606(2) 0.50475(18) 0.0363(9) Uani 1 d .
C81 C 0.3210(3) -0.0379(2) 0.0182(2) 0.0487(12) Uani 1 d .
H81 H 0.2680 -0.0771 0.0012 0.058 Uiso 1 calc R
C82 C 0.3329(3) 0.2554(3) -0.04468(19) 0.0462(11) Uani 1 d .
H82A H 0.2921 0.2814 -0.0438 0.055 Uiso 1 calc R
H82B H 0.3237 0.2298 -0.0891 0.055 Uiso 1 calc R
C83 C 0.4265(3) 0.3050(2) -0.01955(19) 0.0397(10) Uani 1 d .
H83A H 0.4374 0.3422 -0.0416 0.048 Uiso 1 calc R
H83B H 0.4382 0.3265 0.0262 0.048 Uiso 1 calc R
C84 C 0.4752(3) 0.0928(2) 0.45363(18) 0.0379(10) Uani 1 d .
C85 C 0.2276(3) 0.1591(3) -0.0294(2) 0.0516(12) Uani 1 d .
H85A H 0.2176 0.1337 -0.0740 0.062 Uiso 1 calc R
H85B H 0.1848 0.1831 -0.0275 0.062 Uiso 1 calc R
C86 C 1.0529(3) 0.2530(2) 0.2164(2) 0.0407(10) Uani 1 d .
C87 C 0.1645(3) 0.3309(3) 0.0048(2) 0.0511(12) Uani 1 d .
H87 H 0.1092 0.3032 -0.0241 0.061 Uiso 1 calc R
C88 C 0.9987(3) 0.1958(3) 0.2316(2) 0.0552(13) Uani 1 d .
H88 H 0.9434 0.1671 0.2033 0.066 Uiso 1 calc R
C89 C 0.2082(3) 0.0977(2) 0.1122(2) 0.0545(12) Uani 1 d .
H89A H 0.2515 0.0742 0.1102 0.065 Uiso 1 calc R
H89B H 0.1482 0.0618 0.0965 0.065 Uiso 1 calc R
C90 C 1.0255(4) 0.1811(3) 0.2874(3) 0.0659(15) Uani 1 d .
H90 H 0.9881 0.1426 0.2978 0.079 Uiso 1 calc R
C91 C 0.2066(4) 0.0872(2) 0.6066(2) 0.0566(13) Uani 1 d .
H91A H 0.2528 0.0664 0.6063 0.068 Uiso 1 calc R
H91B H 0.1483 0.0493 0.5895 0.068 Uiso 1 calc R
C92 C 0.3238(3) 0.4120(2) 0.0895(2) 0.0484(11) Uani 1 d .
H92 H 0.3783 0.4405 0.1189 0.058 Uiso 1 calc R
C93 C 0.2147(3) 0.1094(2) 0.0111(2) 0.0556(13) Uani 1 d .
H93 H 0.2050 0.0615 -0.0032 0.067 Uiso 1 calc R
C94 C 1.1059(3) 0.2215(3) 0.3284(2) 0.0569(13) Uani 1 d .
H94 H 1.1247 0.2100 0.3663 0.068 Uiso 1 calc R
C95 C 0.3733(3) 0.0028(2) 0.4899(2) 0.0431(10) Uani 1 d .
H95 H 0.3375 -0.0166 0.4478 0.052 Uiso 1 calc R
C96 C 0.2937(3) 0.4330(3) 0.0381(3) 0.0608(14) Uani 1 d .
H96 H 0.3281 0.4753 0.0315 0.073 Uiso 1 calc R
C97 C 0.3508(3) -0.0254(2) 0.5380(2) 0.0509(12) Uani 1 d .
H97 H 0.2984 -0.0646 0.5298 0.061 Uiso 1 calc R
C98 C 0.2257(3) 0.1512(3) 0.4659(2) 0.0538(13) Uani 1 d .
H98A H 0.2162 0.1262 0.4213 0.065 Uiso 1 calc R
H98B H 0.1816 0.1740 0.4680 0.065 Uiso 1 calc R
C99 C 0.2137(3) 0.3926(3) -0.0040(2) 0.0579(13) Uani 1 d .
H99 H 0.1926 0.4076 -0.0391 0.069 Uiso 1 calc R
C100 C 0.2147(3) 0.1014(3) 0.5057(2) 0.0576(13) Uani 1 d .
H10A H 0.1578 0.0624 0.4867 0.069 Uiso 1 calc R
H10B H 0.2627 0.0825 0.5070 0.069 Uiso 1 calc R
N5 N 0.3910(2) 0.31604(17) 0.65875(14) 0.0323(7) Uani 1 d .
N6 N 0.9213(2) 0.25457(18) 0.64168(15) 0.0366(8) Uani 1 d .
C101 C 0.4626(3) 0.3718(2) 0.69303(19) 0.0380(10) Uani 1 d .
H101 H 0.4551 0.4122 0.7150 0.046 Uiso 1 calc R
C102 C 0.4836(3) 0.2572(2) 0.62856(19) 0.0398(10) Uani 1 d .
H102 H 0.4899 0.2168 0.6056 0.048 Uiso 1 calc R
C103 C 0.7542(3) 0.2584(2) 0.63666(18) 0.0356(9) Uani 1 d .
C104 C 0.8301(3) 0.3138(2) 0.67349(19) 0.0384(10) Uani 1 d .
H104 H 0.8244 0.3538 0.6977 0.046 Uiso 1 calc R
C105 C 0.5583(3) 0.3137(2) 0.6637(2) 0.0398(10) Uani 1 d .
C106 C 0.3011(3) 0.3182(2) 0.6545(2) 0.0413(10) Uani 1 d .
H10C H 0.3011 0.3497 0.6938 0.050 Uiso 1 calc R
H10D H 0.2594 0.2713 0.6508 0.050 Uiso 1 calc R
C107 C 0.4010(3) 0.2592(2) 0.62665(18) 0.0359(9) Uani 1 d .
H107 H 0.3505 0.2203 0.6025 0.043 Uiso 1 calc R
C108 C 0.5446(3) 0.3706(2) 0.69632(19) 0.0395(10) Uani 1 d .
H108 H 0.5940 0.4098 0.7217 0.047 Uiso 1 calc R
C109 C 0.2700(3) 0.3429(2) 0.59841(19) 0.0363(9) Uani 1 d .
C110 C 0.8501(3) 0.2003(2) 0.6072(2) 0.0457(11) Uani 1 d .
H110 H 0.8574 0.1602 0.5844 0.055 Uiso 1 calc R
C111 C 1.1204(3) 0.2856(2) 0.7534(2) 0.0468(11) Uani 1 d .
H111 H 1.1529 0.3273 0.7448 0.056 Uiso 1 calc R
C112 C 0.9118(3) 0.3111(2) 0.67504(18) 0.0367(9) Uani 1 d .
H112 H 0.9626 0.3494 0.6999 0.044 Uiso 1 calc R
C113 C 0.6635(3) 0.2576(2) 0.6320(3) 0.0583(14) Uani 1 d .
H11C H 0.6360 0.2513 0.5870 0.070 Uiso 1 calc R
H11D H 0.6300 0.2161 0.6441 0.070 Uiso 1 calc R
C114 C 0.7674(3) 0.2011(2) 0.6040(2) 0.0443(11) Uani 1 d .
H114 H 0.7179 0.1618 0.5790 0.053 Uiso 1 calc R
C115 C 0.1594(3) 0.3252(3) 0.5047(2) 0.0514(12) Uani 1 d .
H115 H 0.1040 0.2978 0.4757 0.062 Uiso 1 calc R
C116 C 0.1899(3) 0.3028(2) 0.5553(2) 0.0408(10) Uani 1 d .
H116 H 0.1559 0.2596 0.5606 0.049 Uiso 1 calc R
C117 C 1.0450(3) 0.2390(2) 0.7092(2) 0.0424(10) Uani 1 d .
C118 C 1.1031(3) 0.2128(3) 0.8235(3) 0.0576(13) Uani 1 d .
H118 H 1.1233 0.2035 0.8623 0.069 Uiso 1 calc R
C119 C 0.2887(4) 0.4265(3) 0.5375(3) 0.0648(15) Uani 1 d .
H119 H 0.3235 0.4686 0.5308 0.078 Uiso 1 calc R
C120 C 0.3193(3) 0.4051(3) 0.5895(2) 0.0531(12) Uani 1 d .
H120 H 0.3740 0.4333 0.6189 0.064 Uiso 1 calc R
C121 C 1.0116(3) 0.2530(3) 0.6476(2) 0.0503(12) Uani 1 d .
H12A H 1.0518 0.2981 0.6453 0.060 Uiso 1 calc R
H12B H 1.0111 0.2165 0.6119 0.060 Uiso 1 calc R
C122 C 0.9987(3) 0.1788(3) 0.7242(3) 0.0631(14) Uani 1 d .
H122 H 0.9465 0.1459 0.6949 0.076 Uiso 1 calc R
C123 C 0.2091(4) 0.3872(3) 0.4960(2) 0.0612(14) Uani 1 d .
H123 H 0.1880 0.4027 0.4612 0.073 Uiso 1 calc R
C124 C 0.6510(3) 0.3159(3) 0.6683(3) 0.0690(16) Uani 1 d .
H12C H 0.6835 0.3574 0.6558 0.083 Uiso 1 calc R
H12D H 0.6791 0.3228 0.7133 0.083 Uiso 1 calc R
C125 C 1.1490(3) 0.2719(3) 0.8104(2) 0.0537(12) Uani 1 d .
H125 H 1.2011 0.3042 0.8403 0.064 Uiso 1 calc R
C126 C 1.0280(4) 0.1669(3) 0.7810(3) 0.0704(16) Uani 1 d .
H126 H 0.9955 0.1260 0.7908 0.084 Uiso 1 calc R
N7 N 0.8011(4) 0.0450(3) 0.6354(3) 0.105(2) Uani 1 d .
C127 C 0.7705(4) 0.0323(4) 0.6767(3) 0.0814(19) Uani 1 d .
C128 C 0.7319(4) 0.0164(4) 0.7287(3) 0.0797(18) Uani 1 d .
H12E H 0.6754 -0.0224 0.7119 0.119 Uiso 1 calc GR
H12F H 0.7222 0.0572 0.7512 0.119 Uiso 1 calc GR
H12G H 0.7722 0.0039 0.7579 0.119 Uiso 1 calc GR
N8 N 0.8859(6) -0.0502(4) 0.7228(4) 0.143(3) Uani 1 d .
C129 C 0.9870(5) -0.0009(4) 0.6498(4) 0.114(3) Uani 1 d .
H12H H 0.9884 -0.0397 0.6181 0.171 Uiso 1 calc GR
H12I H 1.0472 0.0272 0.6752 0.171 Uiso 1 calc GR
H12J H 0.9620 0.0279 0.6285 0.171 Uiso 1 calc GR
C130 C 0.9320(5) -0.0279(4) 0.6914(4) 0.103(2) Uani 1 d .
C131 C 1.0279(7) -0.0215(5) 0.8623(4) 0.142(4) Uani 1 d .
H13A H 0.9759 -0.0574 0.8318 0.213 Uiso 1 calc GR
H13B H 1.0095 0.0122 0.8880 0.213 Uiso 1 calc GR
H13C H 1.0577 -0.0428 0.8899 0.213 Uiso 1 calc GR
C132 C 1.0882(6) 0.0135(4) 0.8286(4) 0.108(3) Uani 1 d .
N9 N 1.1363(5) 0.0413(4) 0.8004(4) 0.141(3) Uani 1 d .
C133 C 0.3058(5) 0.0015(3) 0.7639(3) 0.0831(19) Uani 1 d .
H13D H 0.2680 -0.0056 0.7222 0.125 Uiso 1 calc GR
H13E H 0.3639 0.0011 0.7594 0.125 Uiso 1 calc GR
H13F H 0.3128 0.0461 0.7915 0.125 Uiso 1 calc GR
C134 C 0.2668(5) -0.0524(4) 0.7907(3) 0.088(2) Uani 1 d .
N10 N 0.2342(5) -0.0937(5) 0.8129(4) 0.169(4) Uani 1 d .

loop_
_atom_site_aniso_label
_atom_site_aniso_U_11
_atom_site_aniso_U_22
_atom_site_aniso_U_33
_atom_site_aniso_U_23
_atom_site_aniso_U_13
_atom_site_aniso_U_12
P1 0.0474(7) 0.0378(6) 0.0490(7) 0.0084(5) 0.0213(6) 0.0142(5)
F1 0.089(3) 0.0497(18) 0.101(3) -0.0028(17) 0.032(2) 0.0037(17)
F2 0.109(3) 0.057(2) 0.098(3) -0.0246(18) 0.047(2) 0.0053(19)
F3 0.466(11) 0.047(2) 0.134(4) 0.018(2) 0.202(6) 0.052(4)
F4 0.092(4) 0.118(4) 0.355(9) -0.074(5) -0.067(5) 0.061(3)
F5 0.422(12) 0.101(4) 0.117(4) 0.019(3) 0.159(6) 0.030(5)
F6 0.095(4) 0.158(5) 0.341(10) -0.061(6) -0.036(5) 0.081(4)
P2 0.0553(8) 0.0351(6) 0.0507(7) 0.0110(5) 0.0262(6) 0.0166(6)
F7 0.097(3) 0.0447(17) 0.097(2) 0.0003(16) 0.031(2) 0.0044(17)
F8 0.110(3) 0.057(2) 0.100(3) -0.0220(18) 0.045(2) 0.0124(19)
F9 0.392(9) 0.045(2) 0.125(3) 0.030(2) 0.176(5) 0.067(3)
F10 0.078(3) 0.113(4) 0.266(7) -0.054(4) -0.009(4) 0.056(3)
F11 0.312(8) 0.104(3) 0.090(3) 0.043(3) 0.108(4) 0.059(4)
F12 0.102(4) 0.174(5) 0.226(6) -0.029(4) -0.008(4) 0.100(4)
P3 0.0458(8) 0.0430(7) 0.0602(8) 0.0112(6) 0.0215(6) 0.0104(6)
F13 0.137(4) 0.148(4) 0.149(4) 0.094(3) 0.078(3) 0.087(3)
F14 0.211(6) 0.224(6) 0.235(6) 0.192(5) 0.164(5) 0.152(5)
F15 0.090(3) 0.109(3) 0.185(4) 0.073(3) 0.075(3) 0.059(3)
F16 0.143(5) 0.115(4) 0.149(4) -0.048(3) 0.027(3) -0.004(3)
F17 0.095(3) 0.164(4) 0.208(5) 0.077(4) 0.084(3) 0.081(3)
F18 0.132(5) 0.175(5) 0.164(5) -0.073(4) 0.060(4) -0.058(4)
P4 0.0958(12) 0.0431(7) 0.0963(11) 0.0257(8) 0.0635(10) 0.0303(8)
F19 0.170(4) 0.112(3) 0.099(3) 0.046(2) 0.077(3) 0.070(3)
F20 0.109(4) 0.121(4) 0.225(6) 0.071(4) 0.085(4) 0.064(3)
F21 0.264(7) 0.084(3) 0.102(3) -0.003(3) 0.017(4) 0.059(4)
F22 0.395(11) 0.212(6) 0.335(9) 0.231(7) 0.298(9) 0.231(7)
F23 0.132(4) 0.132(4) 0.257(7) 0.055(4) 0.118(5) 0.071(4)
F24 0.157(5) 0.095(3) 0.242(7) -0.046(4) 0.093(5) -0.005(3)
O1 0.0293(15) 0.0392(15) 0.0325(14) 0.0097(12) 0.0054(11) 0.0111(12)
O2 0.0354(17) 0.0380(16) 0.0452(16) 0.0111(13) 0.0092(13) 0.0144(13)
O3 0.0341(16) 0.0300(14) 0.0307(14) 0.0047(11) 0.0050(11) 0.0093(12)
O4 0.0289(15) 0.0405(15) 0.0328(14) 0.0083(12) 0.0038(11) 0.0115(12)
O5 0.0339(16) 0.0361(15) 0.0432(15) 0.0076(12) 0.0107(12) 0.0158(13)
O6 0.0302(16) 0.0316(14) 0.0475(16) 0.0098(12) 0.0083(12) 0.0126(12)
O7 0.0266(15) 0.0450(16) 0.0332(14) 0.0055(12) 0.0050(12) 0.0016(13)
O8 0.0319(16) 0.0363(15) 0.0528(17) 0.0073(13) 0.0134(13) 0.0127(13)
O9 0.0334(15) 0.0266(13) 0.0288(13) 0.0031(11) 0.0059(11) 0.0034(11)
O10 0.0295(16) 0.0445(16) 0.0452(16) 0.0052(13) 0.0125(13) 0.0131(13)
O11 0.0289(16) 0.0500(17) 0.0420(16) 0.0120(14) 0.0079(12) 0.0083(13)
O12 0.0427(17) 0.0304(14) 0.0344(14) 0.0078(12) 0.0124(12) 0.0043(13)
O13 0.0353(16) 0.0362(15) 0.0349(15) 0.0075(12) 0.0049(12) 0.0072(13)
O14 0.0272(15) 0.0305(14) 0.0519(17) 0.0045(13) 0.0054(13) 0.0064(12)
O15 0.0341(17) 0.0398(16) 0.0436(16) 0.0061(13) 0.0071(13) 0.0071(13)
O16 0.0300(16) 0.0475(17) 0.0406(15) 0.0027(13) 0.0089(12) 0.0151(13)
O17 0.0329(17) 0.0337(15) 0.0512(17) 0.0016(13) 0.0061(13) 0.0115(13)
C1 0.037(2) 0.030(2) 0.036(2) 0.0061(17) 0.0124(18) 0.0169(18)
N1 0.0308(19) 0.0377(18) 0.0310(16) 0.0145(14) 0.0079(14) 0.0135(15)
O18 0.0409(17) 0.0409(16) 0.0379(15) 0.0060(13) 0.0149(13) 0.0117(13)
N2 0.032(2) 0.052(2) 0.0313(17) 0.0120(16) 0.0089(15) 0.0165(17)
O19 0.0323(16) 0.0470(17) 0.0293(14) 0.0045(12) 0.0071(12) 0.0057(13)
C2 0.038(2) 0.033(2) 0.0222(18) 0.0092(15) 0.0091(16) 0.0134(18)
O20 0.0368(16) 0.0295(14) 0.0313(14) 0.0057(11) 0.0024(12) 0.0041(12)
C3 0.028(2) 0.032(2) 0.0288(19) 0.0100(16) 0.0066(16) 0.0104(17)
O21 0.0302(16) 0.0594(19) 0.0367(15) 0.0097(14) 0.0064(12) 0.0095(14)
C4 0.042(2) 0.029(2) 0.032(2) 0.0089(16) 0.0125(17) 0.0156(18)
C5 0.037(2) 0.040(2) 0.0266(19) 0.0138(17) 0.0091(17) 0.0158(19)
C6 0.029(2) 0.0288(19) 0.0272(18) 0.0057(15) 0.0092(16) 0.0130(16)
C7 0.040(2) 0.037(2) 0.0256(19) 0.0088(16) 0.0106(17) 0.0214(19)
O22 0.0384(18) 0.0430(17) 0.0434(17) 0.0077(14) 0.0065(13) 0.0079(14)
C8 0.028(2) 0.041(2) 0.034(2) 0.0132(17) 0.0093(16) 0.0125(18)
C9 0.035(2) 0.031(2) 0.0224(17) 0.0065(15) 0.0091(16) 0.0138(17)
N3 0.0357(19) 0.0230(16) 0.0340(17) 0.0028(13) 0.0083(14) 0.0089(14)
C10 0.036(2) 0.032(2) 0.036(2) 0.0111(17) 0.0120(17) 0.0157(18)
O23 0.0345(17) 0.0550(18) 0.0406(16) 0.0180(14) 0.0109(13) 0.0086(14)
C11 0.035(2) 0.055(3) 0.034(2) 0.0157(19) 0.0058(18) 0.021(2)
O24 0.0342(17) 0.0597(19) 0.0352(15) 0.0088(14) 0.0068(13) 0.0122(15)
C12 0.041(2) 0.032(2) 0.0246(18) 0.0091(16) 0.0082(17) 0.0159(18)
C13 0.037(2) 0.029(2) 0.038(2) 0.0102(17) 0.0082(18) 0.0119(18)
C14 0.039(2) 0.037(2) 0.032(2) 0.0120(17) 0.0147(17) 0.0201(19)
N4 0.046(2) 0.0299(17) 0.0309(17) 0.0020(14) 0.0089(15) 0.0136(16)
C15 0.029(2) 0.034(2) 0.0263(19) 0.0028(16) 0.0053(16) 0.0063(17)
C16 0.035(2) 0.045(2) 0.039(2) 0.0164(19) 0.0113(18) 0.0165(19)
O25 0.062(2) 0.0470(18) 0.0331(17) -0.0028(14) 0.0136(15) -0.0057(16)
O26 0.039(2) 0.070(2) 0.0433(17) 0.0124(15) 0.0156(14) 0.0156(16)
C17 0.037(2) 0.029(2) 0.0280(19) 0.0053(16) 0.0077(16) 0.0133(17)
C18 0.030(2) 0.041(2) 0.0278(19) 0.0094(17) 0.0066(16) 0.0135(18)
C19 0.038(2) 0.032(2) 0.0284(19) 0.0077(16) 0.0102(17) 0.0146(18)
C20 0.028(2) 0.0281(19) 0.0236(18) 0.0049(15) 0.0089(15) 0.0084(16)
C21 0.034(2) 0.033(2) 0.0269(19) 0.0054(16) 0.0104(16) 0.0079(17)
C22 0.035(2) 0.029(2) 0.037(2) 0.0061(17) 0.0048(17) 0.0102(17)
C23 0.036(2) 0.035(2) 0.038(2) 0.0043(18) 0.0115(18) 0.0172(19)
C24 0.033(2) 0.040(2) 0.042(2) 0.0150(18) 0.0144(18) 0.0162(19)
C25 0.027(2) 0.037(2) 0.0276(19) 0.0101(16) 0.0090(16) 0.0119(17)
C26 0.030(2) 0.033(2) 0.0275(19) 0.0127(16) 0.0039(16) 0.0100(17)
C27 0.035(2) 0.036(2) 0.0269(19) 0.0045(16) 0.0046(16) 0.0113(18)
C28 0.032(2) 0.034(2) 0.035(2) 0.0008(17) 0.0088(17) 0.0117(18)
C29 0.038(2) 0.043(2) 0.037(2) 0.0144(18) 0.0106(18) 0.022(2)
C30 0.039(2) 0.030(2) 0.043(2) 0.0043(18) 0.0169(19) 0.0125(18)
C31 0.025(2) 0.031(2) 0.0306(19) 0.0068(16) 0.0050(16) 0.0071(16)
C32 0.030(2) 0.035(2) 0.0279(19) 0.0063(16) 0.0066(16) 0.0125(17)
C33 0.033(2) 0.035(2) 0.0231(18) 0.0074(16) 0.0076(16) 0.0086(17)
C34 0.031(2) 0.049(2) 0.029(2) 0.0026(18) 0.0000(17) 0.0142(19)
C35 0.036(2) 0.033(2) 0.0293(19) 0.0072(16) 0.0098(16) 0.0162(18)
C36 0.035(2) 0.030(2) 0.033(2) 0.0004(17) 0.0077(17) 0.0050(17)
C37 0.028(2) 0.040(2) 0.041(2) 0.0134(18) 0.0154(18) 0.0187(18)
C38 0.038(2) 0.029(2) 0.033(2) 0.0043(16) 0.0070(17) 0.0104(18)
C39 0.044(3) 0.0241(19) 0.041(2) 0.0069(17) 0.0173(19) 0.0123(18)
C40 0.030(2) 0.041(2) 0.030(2) 0.0064(17) 0.0035(16) 0.0132(18)
C41 0.054(3) 0.034(2) 0.033(2) 0.0078(17) 0.0101(19) 0.015(2)
C42 0.034(2) 0.034(2) 0.038(2) 0.0087(18) 0.0065(18) 0.0076(18)
C43 0.036(2) 0.030(2) 0.047(2) 0.0126(18) 0.0140(18) 0.0188(18)
C44 0.029(2) 0.037(2) 0.043(2) 0.0007(18) 0.0030(18) 0.0075(18)
C45 0.043(3) 0.039(2) 0.034(2) 0.0077(18) 0.0095(18) 0.019(2)
C46 0.035(2) 0.043(2) 0.032(2) 0.0062(18) 0.0110(17) 0.0151(19)
C47 0.036(2) 0.037(2) 0.033(2) 0.0112(18) 0.0055(17) 0.0082(19)
O27 0.065(2) 0.056(2) 0.0299(16) 0.0011(14) -0.0007(15) -0.0087(17)
C48 0.039(2) 0.048(2) 0.034(2) 0.0167(19) 0.0146(18) 0.022(2)
C49 0.036(2) 0.031(2) 0.032(2) 0.0040(16) 0.0056(17) 0.0106(18)
C50 0.039(3) 0.052(3) 0.041(2) 0.022(2) 0.0180(19) 0.017(2)
C51 0.027(2) 0.048(3) 0.046(2) 0.016(2) 0.0084(18) 0.0035(19)
C52 0.033(2) 0.0258(19) 0.039(2) 0.0077(17) -0.0010(17) 0.0083(17)
C53 0.033(2) 0.043(2) 0.031(2) 0.0028(17) 0.0079(17) 0.0152(19)
C54 0.035(2) 0.054(3) 0.032(2) 0.0086(19) 0.0107(18) 0.015(2)
C55 0.037(2) 0.038(2) 0.044(2) 0.0141(19) 0.0169(19) 0.0138(19)
C56 0.052(3) 0.025(2) 0.047(2) 0.0123(19) 0.020(2) 0.0089(19)
C57 0.033(2) 0.030(2) 0.031(2) 0.0075(16) 0.0052(17) 0.0056(17)
C58 0.049(3) 0.028(2) 0.053(3) 0.0071(19) 0.024(2) 0.0057(19)
C59 0.041(3) 0.040(2) 0.037(2) 0.0033(18) 0.0114(18) 0.024(2)
C60 0.042(3) 0.036(2) 0.043(2) -0.0017(19) 0.008(2) 0.0086(19)
C61 0.036(2) 0.055(3) 0.033(2) 0.0107(19) 0.0114(18) 0.013(2)
C62 0.038(3) 0.036(2) 0.037(2) 0.0126(18) 0.0118(19) 0.0072(19)
C63 0.035(2) 0.032(2) 0.037(2) 0.0013(17) 0.0068(18) 0.0131(18)
C64 0.038(3) 0.061(3) 0.054(3) 0.020(2) 0.020(2) 0.022(2)
C65 0.034(3) 0.078(3) 0.034(2) 0.015(2) 0.0111(19) 0.027(2)
C66 0.031(2) 0.049(2) 0.046(2) 0.019(2) 0.0173(18) 0.0178(19)
C67 0.049(3) 0.041(2) 0.045(2) 0.000(2) 0.012(2) 0.019(2)
C68 0.030(2) 0.048(2) 0.047(2) 0.011(2) 0.0158(19) 0.018(2)
C69 0.034(3) 0.046(3) 0.056(3) 0.020(2) 0.010(2) 0.003(2)
C70 0.034(2) 0.046(3) 0.055(3) 0.010(2) 0.015(2) 0.019(2)
C71 0.033(2) 0.0266(19) 0.035(2) 0.0021(16) 0.0082(17) 0.0079(17)
C72 0.038(2) 0.029(2) 0.041(2) 0.0106(17) 0.0043(18) 0.0131(18)
C73 0.032(2) 0.044(2) 0.040(2) 0.0132(19) 0.0097(18) 0.0059(19)
C74 0.055(3) 0.046(3) 0.048(3) 0.011(2) 0.025(2) 0.018(2)
C75 0.036(2) 0.031(2) 0.047(2) 0.0086(19) 0.0059(19) 0.0051(18)
C76 0.041(3) 0.031(2) 0.039(2) -0.0026(18) 0.0106(19) 0.0021(19)
C77 0.036(2) 0.059(3) 0.038(2) 0.014(2) 0.0146(19) 0.025(2)
C78 0.038(3) 0.066(3) 0.053(3) 0.007(2) 0.003(2) 0.028(2)
C79 0.038(3) 0.046(3) 0.054(3) 0.023(2) 0.007(2) 0.006(2)
O28 0.101(3) 0.051(2) 0.051(2) 0.0189(17) 0.015(2) -0.014(2)
C80 0.041(2) 0.030(2) 0.035(2) -0.0010(17) 0.0090(18) 0.0148(18)
C81 0.048(3) 0.032(2) 0.052(3) 0.000(2) 0.018(2) 0.000(2)
C82 0.030(2) 0.077(3) 0.035(2) 0.017(2) 0.0105(18) 0.020(2)
C83 0.036(2) 0.056(3) 0.037(2) 0.016(2) 0.0146(18) 0.025(2)
C84 0.040(2) 0.031(2) 0.035(2) 0.0015(17) 0.0039(19) 0.0093(18)
C85 0.035(3) 0.068(3) 0.034(2) -0.004(2) 0.0042(19) 0.006(2)
C86 0.032(2) 0.050(3) 0.046(2) 0.012(2) 0.0145(19) 0.019(2)
C87 0.033(3) 0.073(3) 0.048(3) 0.011(2) 0.003(2) 0.026(2)
C88 0.043(3) 0.053(3) 0.061(3) 0.018(2) 0.005(2) 0.008(2)
C89 0.053(3) 0.039(3) 0.064(3) 0.014(2) 0.013(2) 0.007(2)
C90 0.061(4) 0.060(3) 0.079(4) 0.032(3) 0.017(3) 0.018(3)
C91 0.054(3) 0.038(3) 0.061(3) 0.012(2) 0.001(2) 0.002(2)
C92 0.033(3) 0.052(3) 0.062(3) 0.025(2) 0.008(2) 0.013(2)
C93 0.059(3) 0.040(3) 0.049(3) -0.007(2) 0.011(2) 0.003(2)
C94 0.051(3) 0.069(3) 0.059(3) 0.021(3) 0.013(2) 0.031(3)
C95 0.042(3) 0.035(2) 0.045(2) 0.0027(19) 0.012(2) 0.0082(19)
C96 0.049(3) 0.065(3) 0.079(3) 0.046(3) 0.017(3) 0.018(3)
C97 0.047(3) 0.036(2) 0.062(3) 0.009(2) 0.019(2) 0.004(2)
C98 0.041(3) 0.067(3) 0.039(2) 0.003(2) 0.005(2) 0.007(2)
C99 0.050(3) 0.083(4) 0.060(3) 0.038(3) 0.015(2) 0.038(3)
C100 0.048(3) 0.050(3) 0.056(3) -0.005(2) 0.007(2) 0.006(2)
N5 0.0336(19) 0.0376(18) 0.0307(16) 0.0145(14) 0.0089(14) 0.0161(15)
N6 0.034(2) 0.046(2) 0.0342(17) 0.0107(16) 0.0141(15) 0.0162(16)
C101 0.042(3) 0.031(2) 0.041(2) 0.0073(18) 0.0053(19) 0.0167(19)
C102 0.038(3) 0.035(2) 0.040(2) -0.0026(18) 0.0049(18) 0.0145(19)
C103 0.029(2) 0.034(2) 0.040(2) 0.0028(17) 0.0072(17) 0.0115(17)
C104 0.036(2) 0.028(2) 0.041(2) -0.0040(17) 0.0040(18) 0.0085(18)
C105 0.030(2) 0.037(2) 0.045(2) 0.0012(19) 0.0047(18) 0.0113(18)
C106 0.032(2) 0.050(3) 0.049(2) 0.016(2) 0.0180(19) 0.018(2)
C107 0.034(2) 0.033(2) 0.035(2) 0.0032(17) 0.0053(17) 0.0101(18)
C108 0.035(2) 0.029(2) 0.045(2) 0.0021(18) 0.0019(19) 0.0082(18)
C109 0.029(2) 0.042(2) 0.046(2) 0.0140(19) 0.0159(18) 0.0193(19)
C110 0.047(3) 0.042(2) 0.044(2) -0.003(2) 0.014(2) 0.019(2)
C111 0.035(3) 0.046(3) 0.064(3) 0.009(2) 0.019(2) 0.022(2)
C112 0.037(2) 0.037(2) 0.033(2) 0.0089(18) 0.0045(17) 0.0121(19)
C113 0.031(3) 0.043(3) 0.081(3) -0.016(2) 0.006(2) 0.010(2)
C114 0.039(3) 0.036(2) 0.046(2) -0.0052(19) 0.011(2) 0.0084(19)
C115 0.037(3) 0.072(3) 0.045(3) 0.006(2) 0.005(2) 0.028(2)
C116 0.031(2) 0.044(2) 0.050(2) 0.009(2) 0.016(2) 0.0163(19)
C117 0.027(2) 0.048(3) 0.059(3) 0.014(2) 0.015(2) 0.020(2)
C118 0.050(3) 0.068(3) 0.065(3) 0.023(3) 0.012(3) 0.032(3)
C119 0.054(3) 0.069(4) 0.081(4) 0.049(3) 0.014(3) 0.020(3)
C120 0.033(3) 0.057(3) 0.066(3) 0.023(2) 0.003(2) 0.012(2)
C121 0.034(3) 0.064(3) 0.058(3) 0.014(2) 0.022(2) 0.021(2)
C122 0.042(3) 0.058(3) 0.074(3) 0.018(3) 0.000(3) 0.005(2)
C123 0.051(3) 0.083(4) 0.066(3) 0.041(3) 0.012(3) 0.037(3)
C124 0.036(3) 0.062(3) 0.088(4) -0.022(3) 0.000(3) 0.023(2)
C125 0.038(3) 0.065(3) 0.057(3) 0.005(2) 0.006(2) 0.027(2)
C126 0.063(4) 0.058(3) 0.087(4) 0.029(3) 0.010(3) 0.016(3)
N7 0.075(4) 0.121(5) 0.097(4) 0.032(4) 0.009(3) 0.010(4)
C127 0.063(4) 0.085(4) 0.074(4) 0.013(3) 0.009(3) 0.005(3)
C128 0.080(5) 0.097(5) 0.072(4) 0.021(3) 0.023(3) 0.044(4)
N8 0.122(6) 0.146(7) 0.195(8) 0.097(6) 0.076(6) 0.044(5)
C129 0.080(5) 0.116(6) 0.125(6) 0.000(5) 0.043(5) 0.016(5)
C130 0.072(5) 0.090(5) 0.148(7) 0.022(5) 0.035(5) 0.033(4)
C131 0.134(8) 0.110(7) 0.129(7) -0.019(6) 0.030(6) 0.006(6)
C132 0.091(6) 0.093(6) 0.125(7) -0.002(5) 0.038(5) 0.023(5)
N9 0.103(6) 0.129(6) 0.171(8) 0.005(6) 0.050(5) 0.030(5)
C133 0.107(6) 0.075(4) 0.091(4) 0.034(4) 0.036(4) 0.052(4)
C134 0.069(4) 0.106(5) 0.091(5) 0.045(4) 0.013(4) 0.027(4)
N10 0.097(6) 0.207(9) 0.191(8) 0.140(8) 0.011(5) -0.002(6)

loop_
_atom_type_symbol
_atom_type_description
_atom_type_scat_dispersion_real
_atom_type_scat_dispersion_imag
_atom_type_scat_source
C C 0.0033 0.0016 'International Tables Vol C Tables 4.2.6.8 and 6.1.1.4'
H H 0.0000 0.0000 'International Tables Vol C Tables 4.2.6.8 and 6.1.1.4'
F F 0.0171 0.0103 'International Tables Vol C Tables 4.2.6.8 and 6.1.1.4'
N N 0.0061 0.0033 'International Tables Vol C Tables 4.2.6.8 and 6.1.1.4'
O O 0.0106 0.0060 'International Tables Vol C Tables 4.2.6.8 and 6.1.1.4'
P P 0.1023 0.0942 'International Tables Vol C Tables 4.2.6.8 and 6.1.1.4'

loop_
_geom_angle_atom_site_label_1
_geom_angle_atom_site_label_2
_geom_angle_atom_site_label_3
_geom_angle
F2 P1 F1 177.0(2)
F3 P1 F1 90.2(2)
F3 P1 F2 87.1(2)
F3 P1 F4 86.2(5)
F4 P1 F1 85.5(2)
F4 P1 F2 92.9(3)
F5 P1 F1 89.8(3)
F5 P1 F2 92.9(3)
F5 P1 F3 179.3(5)
F5 P1 F4 94.6(5)
F5 P1 F6 86.2(5)
F6 P1 F1 93.7(3)
F6 P1 F2 87.7(3)
F6 P1 F3 93.1(5)
F6 P1 F4 179.0(5)
F8 P2 F7 176.6(2)
F9 P2 F7 89.1(2)
F9 P2 F8 88.6(2)
F9 P2 F10 87.2(4)
F10 P2 F7 85.6(2)
F10 P2 F8 91.8(2)
F11 P2 F7 89.5(2)
F11 P2 F8 92.7(2)
F11 P2 F9 178.6(2)
F11 P2 F10 92.3(4)
F11 P2 F12 87.8(4)
F12 P2 F7 93.5(3)
F12 P2 F8 89.1(3)
F12 P2 F9 92.6(4)
F12 P2 F10 179.1(3)
F14 P3 F13 177.3(3)
F14 P3 F15 93.7(2)
F14 P3 F16 96.9(4)
F14 P3 F17 87.2(3)
F14 P3 F18 89.6(4)
F15 P3 F13 85.4(2)
F16 P3 F13 85.6(3)
F16 P3 F15 92.5(3)
F16 P3 F17 88.1(3)
F16 P3 F18 173.5(4)
F17 P3 F13 93.6(3)
F17 P3 F15 178.9(3)
F18 P3 F13 87.9(3)
F18 P3 F15 87.7(3)
F18 P3 F17 91.6(4)
F19 P4 F20 87.3(3)
F19 P4 F21 86.6(3)
F19 P4 F24 89.8(3)
F20 P4 F24 85.9(3)
F21 P4 F20 93.8(4)
F21 P4 F24 176.4(4)
F22 P4 F19 177.8(4)
F22 P4 F20 90.6(3)
F22 P4 F21 93.1(4)
F22 P4 F23 89.4(3)
F22 P4 F24 90.5(4)
F23 P4 F19 92.7(3)
F23 P4 F20 177.5(4)
F23 P4 F21 88.8(3)
F23 P4 F24 91.5(4)
C40 O1 C16 110.5(3)
C2 O2 C48 117.7(3)
C28 O3 C42 110.4(3)
C34 O4 C11 111.3(3)
C5 O5 C29 116.0(3)
C3 O6 C43 116.6(3)
C61 O7 C51 112.3(3)
C8 O8 C24 117.3(3)
C36 O9 C21 113.9(3)
C25 O10 C83 117.3(3)
C79 O11 C55 112.2(3)
C56 O12 C41 114.5(3)
C75 O13 C44 109.9(3)
C31 O14 C46 116.6(3)
C93 O15 C89 111.5(3)
C18 O16 C77 117.4(3)
C32 O17 C53 116.0(3)
C8 C1 H1 119.5
C19 C1 H1 119.5
C19 C1 C8 120.9(4)
C57 N1 C66 120.1(3)
C57 N1 C72 120.6(3)
C72 N1 C66 119.2(3)
C62 O18 C45 115.2(3)
C47 N2 C64 119.0(4)
C47 N2 C67 120.1(4)
C67 N2 C64 120.6(4)
C73 O19 C54 111.7(3)
O2 C2 C12 115.1(3)
O2 C2 C14 125.5(4)
C14 C2 C12 119.4(4)
C84 O20 C27 116.6(3)
O6 C3 C10 124.7(4)
O6 C3 C19 115.5(3)
C10 C3 C19 119.8(4)
C85 O21 C82 111.8(3)
C5 C4 H4 119.3
C14 C4 H4 119.3
C14 C4 C5 121.4(4)
O5 C5 C4 117.2(4)
O5 C5 C7 123.8(4)
C4 C5 C7 119.0(4)
C20 C6 H6 119.7
C20 C6 C31 120.6(4)
C31 C6 H6 119.7
C5 C7 H7 120.0
C12 C7 C5 119.9(4)
C12 C7 H7 120.0
C100 O22 C91 111.7(4)
O8 C8 C1 124.7(4)
O8 C8 C13 116.2(4)
C13 C8 C1 119.1(4)
C18 C9 C27 119.5(4)
C35 C9 C18 120.1(3)
C35 C9 C27 120.4(3)
C71 N3 C39 116.6(3)
C3 C10 H10 119.9
C13 C10 C3 120.2(4)
C13 C10 H10 119.9
C69 O23 C50 112.2(3)
O4 C11 H11A 109.6
O4 C11 H11B 109.6
O4 C11 C29 110.1(3)
H11A C11 H11B 108.1
C29 C11 H11A 109.6
C29 C11 H11B 109.6
C98 O24 C65 112.1(3)
C2 C12 C41 119.7(4)
C7 C12 C2 120.6(4)
C7 C12 C41 119.6(4)
C8 C13 H13 119.6
C10 C13 C8 120.8(4)
C10 C13 H13 119.6
C2 C14 H14 120.1
C4 C14 C2 119.7(4)
C4 C14 H14 120.1
C30 N4 C80 117.6(4)
H15A C15 H15B 107.7
C22 C15 H15A 108.8
C22 C15 H15B 108.8
C33 C15 H15A 108.8
C33 C15 H15B 108.8
C33 C15 C22 113.9(3)
O1 C16 H16A 109.6
O1 C16 H16B 109.6
O1 C16 C24 110.1(3)
H16A C16 H16B 108.2
C24 C16 H16A 109.6
C24 C16 H16B 109.6
C26 C17 H17 119.9
C57 C17 H17 119.9
C57 C17 C26 120.2(4)
O16 C18 C9 115.3(3)
O16 C18 C59 125.7(4)
C59 C18 C9 119.0(4)
C1 C19 C3 119.2(4)
C1 C19 C45 120.1(4)
C3 C19 C45 120.6(4)
C6 C20 C21 120.9(3)
C6 C20 C25 120.0(3)
C25 C20 C21 119.0(3)
O9 C21 C20 108.8(3)
O9 C21 H21A 109.9
O9 C21 H21B 109.9
C20 C21 H21A 109.9
C20 C21 H21B 109.9
H21A C21 H21B 108.3
C15 C22 H22A 108.4
C15 C22 H22B 108.4
H22A C22 H22B 107.4
C26 C22 C15 115.6(3)
C26 C22 H22A 108.4
C26 C22 H22B 108.4
C25 C23 H23 120.0
C38 C23 H23 120.0
C38 C23 C25 119.9(4)
O8 C24 C16 109.0(3)
O8 C24 H24A 109.9
O8 C24 H24B 109.9
C16 C24 H24A 109.9
C16 C24 H24B 109.9
H24A C24 H24B 108.3
O10 C25 C20 115.3(3)
O10 C25 C23 125.5(4)
C23 C25 C20 119.2(3)
C17 C26 C22 124.6(4)
C52 C26 C17 117.2(4)
C52 C26 C22 118.2(3)
O20 C27 C9 107.2(3)
O20 C27 H27A 110.3
O20 C27 H27B 110.3
C9 C27 H27A 110.3
C9 C27 H27B 110.3
H27A C27 H27B 108.5
O3 C28 H28A 109.5
O3 C28 H28B 109.5
O3 C28 C40 110.5(3)
H28A C28 H28B 108.1
C40 C28 H28A 109.5
C40 C28 H28B 109.5
O5 C29 C11 108.2(3)
O5 C29 H29A 110.1
O5 C29 H29B 110.1
C11 C29 H29A 110.1
C11 C29 H29B 110.1
H29A C29 H29B 108.4
N4 C30 C62 115.1(3)
N4 C30 C74 122.8(4)
C74 C30 C62 122.1(4)
O14 C31 C6 124.2(3)
O14 C31 C38 116.5(3)
C38 C31 C6 119.2(4)
O17 C32 C35 124.8(4)
O17 C32 C63 116.2(3)
C35 C32 C63 119.1(4)
C49 C33 C15 124.2(4)
C60 C33 C15 119.4(3)
C60 C33 C49 116.4(4)
O4 C34 H34A 109.7
O4 C34 H34B 109.7
O4 C34 C44 109.6(3)
H34A C34 H34B 108.2
C44 C34 H34A 109.7
C44 C34 H34B 109.7
C9 C35 H35 119.7
C32 C35 C9 120.6(4)
C32 C35 H35 119.7
O9 C36 C71 114.4(3)
O25 C36 O9 123.4(4)
O25 C36 C71 122.1(3)
C68 C37 C66 119.6(4)
C68 C37 C92 118.5(4)
C92 C37 C66 121.8(4)
C23 C38 C31 121.1(4)
C23 C38 H38 119.5
C31 C38 H38 119.5
N3 C39 C56 120.2(3)
N3 C39 C58 123.3(4)
C58 C39 C56 116.4(4)
O1 C40 C28 109.8(3)
O1 C40 H40A 109.7
O1 C40 H40B 109.7
C28 C40 H40A 109.7
C28 C40 H40B 109.7
H40A C40 H40B 108.2
O12 C41 C12 109.4(3)
O12 C41 H41A 109.8
O12 C41 H41B 109.8
C12 C41 H41A 109.8
C12 C41 H41B 109.8
H41A C41 H41B 108.2
O3 C42 H42A 109.6
O3 C42 H42B 109.6
O3 C42 C73 110.3(3)
H42A C42 H42B 108.1
C73 C42 H42A 109.6
C73 C42 H42B 109.6
O6 C43 H43 125.4
O6 C43 C55 109.2(3)
C55 C43 H43 125.4
O13 C44 C34 110.2(3)
O13 C44 H44A 109.6
O13 C44 H44B 109.6
C34 C44 H44A 109.6
C34 C44 H44B 109.6
H44A C44 H44B 108.1
O18 C45 C19 114.0(3)
O18 C45 H45A 108.8
O18 C45 H45B 108.8
C19 C45 H45A 108.8
C19 C45 H45B 108.8
H45A C45 H45B 107.7
O14 C46 H46A 109.9
O14 C46 H46B 109.9
O14 C46 C61 108.9(3)
H46A C46 H46B 108.3
C61 C46 H46A 109.9
C61 C46 H46B 109.9
N2 C47 H47 119.6
N2 C47 C49 120.8(4)
C49 C47 H47 119.6
O2 C48 H48A 110.0
O2 C48 H48B 110.0
O2 C48 C50 108.5(3)
H48A C48 H48B 108.4
C50 C48 H48A 110.0
C50 C48 H48B 110.0
C33 C49 H49 119.7
C47 C49 C33 120.7(4)
C47 C49 H49 119.7
O23 C50 C48 109.9(3)
O23 C50 H50A 109.7
O23 C50 H50B 109.7
C48 C50 H50A 109.7
C48 C50 H50B 109.7
H50A C50 H50B 108.2
O7 C51 H51A 109.7
O7 C51 H51B 109.7
O7 C51 C75 109.8(3)
H51A C51 H51B 108.2
C75 C51 H51A 109.7
C75 C51 H51B 109.7
C26 C52 H52 119.5
C72 C52 C26 121.1(4)
C72 C52 H52 119.5
O17 C53 H53A 109.9
O17 C53 H53B 109.9
O17 C53 C54 109.1(3)
H53A C53 H53B 108.3
C54 C53 H53A 109.9
C54 C53 H53B 109.9
O19 C54 C53 110.4(3)
O19 C54 H54A 109.6
O19 C54 H54B 109.6
C53 C54 H54A 109.6
C53 C54 H54B 109.6
H54A C54 H54B 108.1
O11 C55 C43 109.4(3)
O11 C55 H55A 109.8
O11 C55 H55B 109.8
C43 C55 H55A 109.8
C43 C55 H55B 109.8
H55A C55 H55B 108.2
O12 C56 C39 114.8(3)
O28 C56 O12 123.7(4)
O28 C56 C39 121.4(4)
N1 C57 C17 120.7(4)
N1 C57 H57 119.7
C17 C57 H57 119.7
C39 C58 H58 120.6
C81 C58 C39 118.8(4)
C81 C58 H58 120.6
C18 C59 H59 119.8
C63 C59 C18 120.4(4)
C63 C59 H59 119.8
C33 C60 H60 119.5
C67 C60 C33 121.0(4)
C67 C60 H60 119.5
O7 C61 C46 110.0(3)
O7 C61 H61A 109.7
O7 C61 H61B 109.7
C46 C61 H61A 109.7
C46 C61 H61B 109.7
H61A C61 H61B 108.2
O18 C62 C30 111.4(4)
O26 C62 O18 125.8(4)
O26 C62 C30 122.8(4)
C32 C63 H63 119.6
C59 C63 C32 120.8(4)
C59 C63 H63 119.6
N2 C64 H64A 109.7
N2 C64 H64B 109.7
N2 C64 C86 109.9(3)
H64A C64 H64B 108.2
C86 C64 H64A 109.7
C86 C64 H64B 109.7
O24 C65 H65A 109.6
O24 C65 H65B 109.6
O24 C65 C77 110.3(3)
H65A C65 H65B 108.1
C77 C65 H65A 109.6
C77 C65 H65B 109.6
N1 C66 C37 112.0(3)
N1 C66 H66A 109.2
N1 C66 H66B 109.2
C37 C66 H66A 109.2
C37 C66 H66B 109.2
H66A C66 H66B 107.9
N2 C67 C60 120.9(4)
N2 C67 H67 119.5
C60 C67 H67 119.5
C37 C68 H68 119.6
C37 C68 C87 120.9(4)
C87 C68 H68 119.6
O23 C69 H69A 109.8
O23 C69 H69B 109.8
O23 C69 C89 109.2(4)
H69A C69 H69B 108.3
C89 C69 H69A 109.8
C89 C69 H69B 109.8
C78 C70 H70 120.1
C86 C70 H70 120.1
C86 C70 C78 119.8(4)
N3 C71 C36 120.3(3)
N3 C71 C76 123.6(4)
C76 C71 C36 116.1(3)
N1 C72 C52 120.3(4)
N1 C72 H72 119.9
C52 C72 H72 119.9
O19 C73 C42 109.5(3)
O19 C73 H73A 109.8
O19 C73 H73B 109.8
C42 C73 H73A 109.8
C42 C73 H73B 109.8
H73A C73 H73B 108.2
C30 C74 H74 120.6
C30 C74 C97 118.9(4)
C97 C74 H74 120.6
O13 C75 C51 110.4(3)
O13 C75 H75A 109.6
O13 C75 H75B 109.6
C51 C75 H75A 109.6
C51 C75 H75B 109.6
H75A C75 H75B 108.1
C71 C76 H76 120.7
C81 C76 C71 118.6(4)
C81 C76 H76 120.7
O16 C77 C65 107.2(4)
O16 C77 H77A 110.3
O16 C77 H77B 110.3
C65 C77 H77A 110.3
C65 C77 H77B 110.3
H77A C77 H77B 108.5
C70 C78 H78 119.7
C94 C78 C70 120.7(5)
C94 C78 H78 119.7
O11 C79 H79A 109.8
O11 C79 H79B 109.8
O11 C79 C91 109.4(4)
H79A C79 H79B 108.2
C91 C79 H79A 109.8
C91 C79 H79B 109.8
N4 C80 C84 117.7(4)
N4 C80 C95 123.5(4)
C95 C80 C84 118.8(4)
C58 C81 H81 120.5
C76 C81 C58 118.9(4)
C76 C81 H81 120.5
O21 C82 H82A 109.8
O21 C82 H82B 109.8
O21 C82 C83 109.5(3)
H82A C82 H82B 108.2
C83 C82 H82A 109.8
C83 C82 H82B 109.8
O10 C83 C82 107.8(4)
O10 C83 H83A 110.2
O10 C83 H83B 110.2
C82 C83 H83A 110.2
C82 C83 H83B 110.2
H83A C83 H83B 108.5
O20 C84 C80 112.2(3)
O27 C84 O20 124.4(4)
O27 C84 C80 123.4(4)
O21 C85 H85A 109.9
O21 C85 H85B 109.9
O21 C85 C93 108.7(4)
H85A C85 H85B 108.3
C93 C85 H85A 109.9
C93 C85 H85B 109.9
C70 C86 C64 120.5(4)
C70 C86 C88 118.9(4)
C88 C86 C64 120.5(4)
C68 C87 H87 120.1
C99 C87 C68 119.8(5)
C99 C87 H87 120.1
C86 C88 H88 120.0
C90 C88 C86 120.0(5)
C90 C88 H88 120.0
O15 C89 C69 111.4(4)
O15 C89 H89A 109.3
O15 C89 H89B 109.3
C69 C89 H89A 109.3
C69 C89 H89B 109.3
H89A C89 H89B 108.0
C88 C90 H90 119.7
C88 C90 C94 120.6(5)
C94 C90 H90 119.7
O22 C91 C79 110.7(4)
O22 C91 H91A 109.5
O22 C91 H91B 109.5
C79 C91 H91A 109.5
C79 C91 H91B 109.5
H91A C91 H91B 108.1
C37 C92 H92 119.7
C96 C92 C37 120.7(5)
C96 C92 H92 119.7
O15 C93 C85 110.5(4)
O15 C93 H93 124.7
C85 C93 H93 124.7
C78 C94 C90 119.9(5)
C78 C94 H94 120.0
C90 C94 H94 120.0
C80 C95 H95 121.1
C97 C95 C80 117.9(4)
C97 C95 H95 121.1
C92 C96 H96 120.0
C92 C96 C99 120.1(5)
C99 C96 H96 120.0
C74 C97 H97 120.4
C95 C97 C74 119.2(4)
C95 C97 H97 120.4
O24 C98 H98A 109.8
O24 C98 H98B 109.8
O24 C98 C100 109.3(4)
H98A C98 H98B 108.3
C100 C98 H98A 109.8
C100 C98 H98B 109.8
C87 C99 C96 120.1(4)
C87 C99 H99 119.9
C96 C99 H99 119.9
O22 C100 C98 110.9(4)
O22 C100 H10A 109.5
O22 C100 H10B 109.5
C98 C100 H10A 109.5
C98 C100 H10B 109.5
H10A C100 H10B 108.1
C101 N5 C106 120.2(3)
C107 N5 C101 120.2(4)
C107 N5 C106 119.6(3)
C110 N6 C112 120.0(4)
C110 N6 C121 121.7(4)
C112 N6 C121 118.2(4)
N5 C101 H101 119.7
C108 C101 N5 120.5(4)
C108 C101 H101 119.7
C105 C102 H102 119.7
C107 C102 H102 119.6
C107 C102 C105 120.7(4)
C104 C103 C113 124.2(4)
C114 C103 C104 116.3(4)
C114 C103 C113 119.5(4)
C103 C104 H104 119.5
C112 C104 C103 120.9(4)
C112 C104 H104 119.5
C102 C105 C124 124.2(4)
C108 C105 C102 116.8(4)
C108 C105 C124 119.0(4)
N5 C106 H10C 109.2
N5 C106 H10D 109.2
N5 C106 C109 112.0(3)
H10C C106 H10D 107.9
C109 C106 H10C 109.2
C109 C106 H10D 109.2
N5 C107 C102 120.3(4)
N5 C107 H107 119.8
C102 C107 H107 119.8
C101 C108 C105 121.5(4)
C101 C108 H108 119.3
C105 C108 H108 119.3
C116 C109 C106 119.5(4)
C120 C109 C106 121.4(4)
C120 C109 C116 119.1(4)
N6 C110 H110 119.3
N6 C110 C114 121.3(4)
C114 C110 H110 119.3
C117 C111 H111 119.7
C117 C111 C125 120.5(5)
C125 C111 H111 119.7
N6 C112 C104 120.5(4)
N6 C112 H112 119.7
C104 C112 H112 119.7
C103 C113 H11C 107.7
C103 C113 H11D 107.7
H11C C113 H11D 107.1
C124 C113 C103 118.6(4)
C124 C113 H11C 107.7
C124 C113 H11D 107.7
C103 C114 H114 119.5
C110 C114 C103 120.9(4)
C110 C114 H114 119.5
C116 C115 H115 120.0
C123 C115 H115 120.0
C123 C115 C116 120.1(5)
C109 C116 H116 119.8
C115 C116 C109 120.4(4)
C115 C116 H116 119.8
C111 C117 C121 121.6(4)
C111 C117 C122 117.8(4)
C122 C117 C121 120.5(4)
C125 C118 H118 120.1
C125 C118 C126 119.9(5)
C126 C118 H118 120.1
C120 C119 H119 119.8
C123 C119 H119 119.8
C123 C119 C120 120.4(5)
C109 C120 C119 120.0(5)
C109 C120 H120 120.0
C119 C120 H120 120.0
N6 C121 C117 111.0(3)
N6 C121 H12A 109.4
N6 C121 H12B 109.4
C117 C121 H12A 109.4
C117 C121 H12B 109.4
H12A C121 H12B 108.0
C117 C122 H122 119.8
C126 C122 C117 120.5(5)
C126 C122 H122 119.8
C115 C123 H123 120.0
C119 C123 C115 120.0(5)
C119 C123 H123 120.0
C105 C124 H12C 107.8
C105 C124 H12D 107.8
C113 C124 C105 117.8(4)
C113 C124 H12C 107.8
C113 C124 H12D 107.8
H12C C124 H12D 107.2
C111 C125 H125 119.8
C118 C125 C111 120.4(5)
C118 C125 H125 119.8
C118 C126 C122 120.9(5)
C118 C126 H126 119.6
C122 C126 H126 119.6
N7 C127 C128 179.8(9)
C127 C128 H12E 109.5
C127 C128 H12F 109.5
C127 C128 H12G 109.5
H12E C128 H12F 109.5
H12E C128 H12G 109.5
H12F C128 H12G 109.5
H12H C129 H12I 109.5
H12H C129 H12J 109.5
H12I C129 H12J 109.5
C130 C129 H12H 109.5
C130 C129 H12I 109.5
C130 C129 H12J 109.5
N8 C130 C129 177.8(10)
H13A C131 H13B 109.5
H13A C131 H13C 109.5
H13B C131 H13C 109.5
C132 C131 H13A 109.5
C132 C131 H13B 109.5
C132 C131 H13C 109.5
N9 C132 C131 179.1(11)
H13D C133 H13E 109.5
H13D C133 H13F 109.5
H13E C133 H13F 109.5
C134 C133 H13D 109.5
C134 C133 H13E 109.5
C134 C133 H13F 109.5
N10 C134 C133 177.5(10)

loop_
_geom_bond_atom_site_label_1
_geom_bond_atom_site_label_2
_geom_bond_distance
P1 F1 1.589(3)
P1 F2 1.568(3)
P1 F3 1.514(4)
P1 F4 1.518(5)
P1 F5 1.487(5)
P1 F6 1.496(5)
P2 F7 1.589(3)
P2 F8 1.562(3)
P2 F9 1.541(4)
P2 F10 1.561(5)
P2 F11 1.514(4)
P2 F12 1.523(5)
P3 F13 1.580(4)
P3 F14 1.509(4)
P3 F15 1.579(4)
P3 F16 1.522(5)
P3 F17 1.552(4)
P3 F18 1.541(5)
P4 F19 1.549(4)
P4 F20 1.578(5)
P4 F21 1.559(5)
P4 F22 1.509(5)
P4 F23 1.537(5)
P4 F24 1.580(5)
O1 C16 1.426(5)
O1 C40 1.416(5)
O2 C2 1.365(5)
O2 C48 1.425(5)
O3 C28 1.420(4)
O3 C42 1.424(5)
O4 C11 1.423(5)
O4 C34 1.416(5)
O5 C5 1.372(5)
O5 C29 1.435(5)
O6 C3 1.374(5)
O6 C43 1.417(5)
O7 C51 1.420(5)
O7 C61 1.414(5)
O8 C8 1.379(5)
O8 C24 1.428(5)
O9 C21 1.472(4)
O9 C36 1.331(4)
O10 C25 1.366(5)
O10 C83 1.429(5)
O11 C55 1.426(5)
O11 C79 1.418(5)
O12 C41 1.471(5)
O12 C56 1.320(5)
O13 C44 1.426(5)
O13 C75 1.425(5)
O14 C31 1.380(4)
O14 C46 1.422(5)
O15 C89 1.414(5)
O15 C93 1.403(5)
O16 C18 1.365(5)
O16 C77 1.437(5)
O17 C32 1.376(5)
O17 C53 1.422(5)
C1 H1 0.9500
C1 C8 1.393(5)
C1 C19 1.388(6)
N1 C57 1.343(5)
N1 C66 1.488(5)
N1 C72 1.352(5)
O18 C45 1.450(5)
O18 C62 1.323(5)
N2 C47 1.328(5)
N2 C64 1.482(5)
N2 C67 1.347(5)
O19 C54 1.418(5)
O19 C73 1.417(5)
C2 C12 1.391(5)
C2 C14 1.389(5)
O20 C27 1.466(4)
O20 C84 1.325(5)
C3 C10 1.390(5)
C3 C19 1.397(5)
O21 C82 1.420(5)
O21 C85 1.416(5)
C4 H4 0.9500
C4 C5 1.382(6)
C4 C14 1.382(6)
C5 C7 1.395(5)
C6 H6 0.9500
C6 C20 1.379(5)
C6 C31 1.388(5)
C7 H7 0.9500
C7 C12 1.388(6)
O22 C91 1.427(5)
O22 C100 1.406(5)
C8 C13 1.382(6)
C9 C18 1.402(5)
C9 C27 1.497(5)
C9 C35 1.383(5)
N3 C39 1.345(5)
N3 C71 1.328(5)
C10 H10 0.9500
C10 C13 1.379(6)
O23 C50 1.421(5)
O23 C69 1.420(5)
C11 H11A 0.9900
C11 H11B 0.9900
C11 C29 1.488(6)
O24 C65 1.421(5)
O24 C98 1.413(5)
C12 C41 1.497(5)
C13 H13 0.9500
C14 H14 0.9500
N4 C30 1.330(5)
N4 C80 1.337(5)
C15 H15A 0.9900
C15 H15B 0.9900
C15 C22 1.510(5)
C15 C33 1.497(5)
C16 H16A 0.9900
C16 H16B 0.9900
C16 C24 1.491(6)
O25 C36 1.211(5)
O26 C62 1.204(5)
C17 H17 0.9500
C17 C26 1.397(5)
C17 C57 1.367(6)
C18 C59 1.390(6)
C19 C45 1.506(5)
C20 C21 1.493(5)
C20 C25 1.408(5)
C21 H21A 0.9900
C21 H21B 0.9900
C22 H22A 0.9900
C22 H22B 0.9900
C22 C26 1.496(6)
C23 H23 0.9500
C23 C25 1.395(5)
C23 C38 1.377(6)
C24 H24A 0.9900
C24 H24B 0.9900
C26 C52 1.389(5)
C27 H27A 0.9900
C27 H27B 0.9900
C28 H28A 0.9900
C28 H28B 0.9900
C28 C40 1.496(5)
C29 H29A 0.9900
C29 H29B 0.9900
C30 C62 1.507(6)
C30 C74 1.383(6)
C31 C38 1.388(5)
C32 C35 1.381(5)
C32 C63 1.396(5)
C33 C49 1.393(5)
C33 C60 1.386(6)
C34 H34A 0.9900
C34 H34B 0.9900
C34 C44 1.488(6)
C35 H35 0.9500
C36 C71 1.495(5)
C37 C66 1.510(6)
C37 C68 1.382(6)
C37 C92 1.389(6)
C38 H38 0.9500
C39 C56 1.496(6)
C39 C58 1.381(6)
C40 H40A 0.9900
C40 H40B 0.9900
C41 H41A 0.9900
C41 H41B 0.9900
C42 H42A 0.9900
C42 H42B 0.9900
C42 C73 1.494(6)
C43 H43 0.9500
C43 C55 1.497(6)
C44 H44A 0.9900
C44 H44B 0.9900
C45 H45A 0.9900
C45 H45B 0.9900
C46 H46A 0.9900
C46 H46B 0.9900
C46 C61 1.492(6)
C47 H47 0.9500
C47 C49 1.368(6)
O27 C84 1.211(5)
C48 H48A 0.9900
C48 H48B 0.9900
C48 C50 1.497(6)
C49 H49 0.9500
C50 H50A 0.9900
C50 H50B 0.9900
C51 H51A 0.9900
C51 H51B 0.9900
C51 C75 1.486(6)
C52 H52 0.9500
C52 C72 1.357(6)
C53 H53A 0.9900
C53 H53B 0.9900
C53 C54 1.489(6)
C54 H54A 0.9900
C54 H54B 0.9900
C55 H55A 0.9900
C55 H55B 0.9900
C56 O28 1.204(5)
C57 H57 0.9500
C58 H58 0.9500
C58 C81 1.375(6)
C59 H59 0.9500
C59 C63 1.373(6)
C60 H60 0.9500
C60 C67 1.353(6)
C61 H61A 0.9900
C61 H61B 0.9900
C63 H63 0.9500
C64 H64A 0.9900
C64 H64B 0.9900
C64 C86 1.516(6)
C65 H65A 0.9900
C65 H65B 0.9900
C65 C77 1.501(6)
C66 H66A 0.9900
C66 H66B 0.9900
C67 H67 0.9500
C68 H68 0.9500
C68 C87 1.384(6)
C69 H69A 0.9900
C69 H69B 0.9900
C69 C89 1.503(6)
C70 H70 0.9500
C70 C78 1.388(6)
C70 C86 1.385(6)
C71 C76 1.393(5)
C72 H72 0.9500
C73 H73A 0.9900
C73 H73B 0.9900
C74 H74 0.9500
C74 C97 1.384(7)
C75 H75A 0.9900
C75 H75B 0.9900
C76 H76 0.9500
C76 C81 1.367(6)
C77 H77A 0.9900
C77 H77B 0.9900
C78 H78 0.9500
C78 C94 1.362(7)
C79 H79A 0.9900
C79 H79B 0.9900
C79 C91 1.498(7)
C80 C84 1.487(6)
C80 C95 1.392(6)
C81 H81 0.9500
C82 H82A 0.9900
C82 H82B 0.9900
C82 C83 1.499(6)
C83 H83A 0.9900
C83 H83B 0.9900
C85 H85A 0.9900
C85 H85B 0.9900
C85 C93 1.500(7)
C86 C88 1.400(6)
C87 H87 0.9500
C87 C99 1.372(7)
C88 H88 0.9500
C88 C90 1.371(7)
C89 H89A 0.9900
C89 H89B 0.9900
C90 H90 0.9500
C90 C94 1.373(7)
C91 H91A 0.9900
C91 H91B 0.9900
C92 H92 0.9500
C92 C96 1.376(6)
C93 H93 0.9500
C94 H94 0.9500
C95 H95 0.9500
C95 C97 1.373(6)
C96 H96 0.9500
C96 C99 1.378(7)
C97 H97 0.9500
C98 H98A 0.9900
C98 H98B 0.9900
C98 C100 1.489(7)
C99 H99 0.9500
C100 H10A 0.9900
C100 H10B 0.9900
N5 C101 1.352(5)
N5 C106 1.484(5)
N5 C107 1.342(5)
N6 C110 1.335(5)
N6 C112 1.344(5)
N6 C121 1.482(5)
C101 H101 0.9500
C101 C108 1.348(6)
C102 H102 0.9500
C102 C105 1.390(6)
C102 C107 1.367(6)
C103 C104 1.399(5)
C103 C113 1.475(6)
C103 C114 1.382(6)
C104 H104 0.9500
C104 C112 1.360(6)
C105 C108 1.380(6)
C105 C124 1.498(6)
C106 H10C 0.9900
C106 H10D 0.9900
C106 C109 1.513(6)
C107 H107 0.9500
C108 H108 0.9500
C109 C116 1.388(6)
C109 C120 1.381(6)
C110 H110 0.9500
C110 C114 1.357(6)
C111 H111 0.9500
C111 C117 1.384(6)
C111 C125 1.390(7)
C112 H112 0.9500
C113 H11C 0.9900
C113 H11D 0.9900
C113 C124 1.427(6)
C114 H114 0.9500
C115 H115 0.9500
C115 C116 1.380(6)
C115 C123 1.378(7)
C116 H116 0.9500
C117 C121 1.508(6)
C117 C122 1.396(7)
C118 H118 0.9500
C118 C125 1.356(7)
C118 C126 1.361(7)
C119 H119 0.9500
C119 C120 1.393(7)
C119 C123 1.364(7)
C120 H120 0.9500
C121 H12A 0.9900
C121 H12B 0.9900
C122 H122 0.9500
C122 C126 1.373(7)
C123 H123 0.9500
C124 H12C 0.9900
C124 H12D 0.9900
C125 H125 0.9500
C126 H126 0.9500
N7 C127 1.159(8)
C127 C128 1.460(9)
C128 H12E 0.9800
C128 H12F 0.9800
C128 H12G 0.9800
N8 C130 1.173(10)
C129 H12H 0.9800
C129 H12I 0.9800
C129 H12J 0.9800
C129 C130 1.475(11)
C131 H13A 0.9800
C131 H13B 0.9800
C131 H13C 0.9800
C131 C132 1.452(12)
C132 N9 1.179(10)
C133 H13D 0.9800
C133 H13E 0.9800
C133 H13F 0.9800
C133 C134 1.415(9)
C134 N10 1.121(8)

loop_
_geom_torsion_atom_site_label_1
_geom_torsion_atom_site_label_2
_geom_torsion_atom_site_label_3
_geom_torsion_atom_site_label_4
_geom_torsion
O1 C16 C24 O8 -68.3(4)
O2 C2 C12 C7 -179.7(3)
O2 C2 C12 C41 -4.4(5)
O2 C2 C14 C4 179.8(3)
O2 C48 C50 O23 -67.1(4)
O3 C28 C40 O1 -63.6(4)
O3 C42 C73 O19 63.9(4)
O4 C11 C29 O5 -70.2(4)
O4 C34 C44 O13 -63.7(4)
O5 C5 C7 C12 -179.0(3)
O6 C3 C10 C13 -179.9(3)
O6 C3 C19 C1 179.4(3)
O6 C3 C19 C45 -4.8(5)
O6 C43 C55 O11 -69.7(4)
O7 C51 C75 O13 62.3(5)
O8 C8 C13 C10 178.8(3)
O9 C36 C71 N3 -9.0(6)
O9 C36 C71 C76 171.0(4)
O11 C79 C91 O22 -70.7(5)
O14 C31 C38 C23 179.9(3)
O14 C46 C61 O7 68.4(4)
O16 C18 C59 C63 178.2(4)
O17 C32 C35 C9 178.6(3)
O17 C32 C63 C59 -179.2(3)
O17 C53 C54 O19 70.1(4)
C1 C8 C13 C10 -0.3(6)
C1 C19 C45 O18 -117.1(4)
N2 C47 C49 C33 1.0(6)
N2 C64 C86 C70 -130.1(4)
N2 C64 C86 C88 48.7(6)
C2 O2 C48 C50 179.0(3)
C2 C12 C41 O12 77.6(4)
C3 O6 C43 C55 170.6(3)
C3 C10 C13 C8 -0.9(6)
C3 C19 C45 O18 67.2(5)
O21 C82 C83 O10 67.7(4)
O21 C85 C93 O15 66.1(5)
C4 C5 C7 C12 1.0(5)
C5 O5 C29 C11 -176.8(3)
C5 C4 C14 C2 -0.3(5)
C5 C7 C12 C2 -0.2(5)
C5 C7 C12 C41 -175.5(3)
C6 C20 C21 O9 109.5(4)
C6 C20 C25 O10 178.9(3)
C6 C20 C25 C23 -1.7(5)
C6 C31 C38 C23 -0.6(6)
C7 C12 C41 O12 -107.0(4)
C8 O8 C24 C16 -174.3(3)
C8 C1 C19 C3 1.6(6)
C8 C1 C19 C45 -174.3(3)
C9 C18 C59 C63 -1.2(6)
N3 C39 C56 O12 4.6(6)
N3 C39 C56 O28 -173.3(4)
N3 C39 C58 C81 1.4(7)
N3 C71 C76 C81 1.4(7)
C10 C3 C19 C1 -2.7(5)
C10 C3 C19 C45 173.1(3)
O23 C69 C89 O15 -67.1(5)
C11 O4 C34 C44 -174.1(3)
O24 C65 C77 O16 69.9(4)
O24 C98 C100 O22 67.2(5)
C12 C2 C14 C4 1.1(5)
C14 C2 C12 C7 -0.8(5)
C14 C2 C12 C41 174.5(3)
C14 C4 C5 O5 179.3(3)
C14 C4 C5 C7 -0.7(5)
N4 C30 C62 O18 146.7(4)
N4 C30 C62 O26 -34.7(6)
N4 C30 C74 C97 2.7(7)
N4 C80 C84 O20 -5.4(5)
N4 C80 C84 O27 174.2(4)
N4 C80 C95 C97 2.8(7)
C15 C22 C26 C17 -3.2(5)
C15 C22 C26 C52 176.8(3)
C15 C33 C49 C47 177.7(4)
C15 C33 C60 C67 -178.7(4)
C16 O1 C40 C28 -176.8(3)
O25 C36 C71 N3 169.7(4)
O25 C36 C71 C76 -10.4(6)
C17 C26 C52 C72 -1.2(6)
C18 O16 C77 C65 -178.9(3)
C18 C9 C27 O20 -76.9(4)
C18 C9 C35 C32 0.2(5)
C18 C59 C63 C32 0.7(6)
C19 C1 C8 O8 -179.1(3)
C19 C1 C8 C13 -0.1(6)
C19 C3 C10 C13 2.4(5)
C20 C6 C31 O14 178.9(3)
C20 C6 C31 C38 -0.5(5)
C21 O9 C36 O25 4.8(6)
C21 O9 C36 C71 -176.6(3)
C21 C20 C25 O10 2.4(5)
C21 C20 C25 C23 -178.2(3)
C22 C15 C33 C49 9.2(5)
C22 C15 C33 C60 -171.8(4)
C22 C26 C52 C72 178.8(3)
C24 O8 C8 C1 -0.7(5)
C24 O8 C8 C13 -179.7(3)
C25 O10 C83 C82 178.4(3)
C25 C20 C21 O9 -74.1(4)
C25 C23 C38 C31 0.5(6)
C26 C17 C57 N1 -0.8(5)
C26 C52 C72 N1 0.5(6)
C27 O20 C84 O27 2.0(6)
C27 O20 C84 C80 -178.4(3)
C27 C9 C18 O16 1.0(5)
C27 C9 C18 C59 -179.6(3)
C27 C9 C35 C32 -179.5(3)
C28 O3 C42 C73 -174.5(3)
C29 O5 C5 C4 174.6(3)
C29 O5 C5 C7 -5.4(5)
C30 N4 C80 C84 179.4(4)
C30 N4 C80 C95 -2.2(6)
C30 C74 C97 C95 -2.0(7)
C31 O14 C46 C61 178.3(3)
C31 C6 C20 C21 178.1(3)
C31 C6 C20 C25 1.6(5)
C32 O17 C53 C54 179.9(3)
C33 C15 C22 C26 177.2(3)
C33 C60 C67 N2 1.1(7)
C34 O4 C11 C29 -178.7(3)
C35 C9 C18 O16 -178.8(3)
C35 C9 C18 C59 0.7(5)
C35 C9 C27 O20 102.8(4)
C35 C32 C63 C59 0.2(6)
C36 O9 C21 C20 158.3(3)
C36 C71 C76 C81 -178.6(4)
C37 C68 C87 C99 0.9(7)
C37 C92 C96 C99 1.5(8)
C38 C23 C25 O10 180.0(3)
C38 C23 C25 C20 0.6(5)
C39 N3 C71 C36 -179.1(4)
C39 N3 C71 C76 1.0(6)
C39 C58 C81 C76 1.1(7)
C40 O1 C16 C24 178.6(3)
C41 O12 C56 C39 -176.4(3)
C41 O12 C56 O28 1.5(6)
C42 O3 C28 C40 -175.1(3)
C43 O6 C3 C10 7.9(5)
C43 O6 C3 C19 -174.3(3)
C44 O13 C75 C51 -174.8(3)
C45 O18 C62 O26 1.4(6)
C45 O18 C62 C30 180.0(3)
C46 O14 C31 C6 4.4(5)
C46 O14 C31 C38 -176.2(3)
C47 N2 C64 C86 77.9(5)
C47 N2 C67 C60 -1.6(6)
C48 O2 C2 C12 178.8(3)
C48 O2 C2 C14 0.1(5)
C49 C33 C60 C67 0.4(6)
C50 O23 C69 C89 -165.4(4)
C51 O7 C61 C46 172.5(4)
C53 O17 C32 C35 0.1(5)
C53 O17 C32 C63 179.5(3)
C54 O19 C73 C42 160.7(3)
C55 O11 C79 C91 -169.4(4)
C56 O12 C41 C12 -147.8(4)
C56 C39 C58 C81 -176.3(4)
C57 N1 C66 C37 -89.9(4)
C57 N1 C72 C52 0.0(5)
C57 C17 C26 C22 -178.7(3)
C57 C17 C26 C52 1.3(5)
C58 C39 C56 O12 -177.6(4)
C58 C39 C56 O28 4.5(7)
C60 C33 C49 C47 -1.4(5)
C61 O7 C51 C75 162.3(4)
C62 O18 C45 C19 72.3(4)
C62 C30 C74 C97 -176.0(4)
C63 C32 C35 C9 -0.7(5)
C64 N2 C47 C49 -174.5(3)
C64 N2 C67 C60 173.3(4)
C64 C86 C88 C90 -179.6(5)
C65 O24 C98 C100 179.5(4)
C66 N1 C57 C17 178.9(3)
C66 N1 C72 C52 -178.8(3)
C66 C37 C68 C87 178.8(4)
C66 C37 C92 C96 -180.0(4)
C67 N2 C47 C49 0.5(6)
C67 N2 C64 C86 -97.1(5)
C68 C37 C66 N1 125.7(4)
C68 C37 C92 C96 -0.8(7)
C68 C87 C99 C96 -0.2(8)
C69 O23 C50 C48 -176.1(4)
C70 C78 C94 C90 -1.7(8)
C70 C86 C88 C90 -0.7(7)
C71 N3 C39 C56 175.3(4)
C71 N3 C39 C58 -2.4(6)
C71 C76 C81 C58 -2.3(7)
C72 N1 C57 C17 0.1(5)
C72 N1 C66 C37 88.9(4)
C73 O19 C54 C53 173.2(4)
C74 C30 C62 O18 -34.5(6)
C74 C30 C62 O26 144.1(5)
C75 O13 C44 C34 -176.0(3)
C77 O16 C18 C9 177.5(3)
C77 O16 C18 C59 -1.9(5)
C78 C70 C86 C64 -179.9(4)
C78 C70 C86 C88 1.2(6)
C79 O11 C55 C43 -179.6(3)
C80 N4 C30 C62 178.1(4)
C80 N4 C30 C74 -0.6(6)
C80 C95 C97 C74 -0.6(7)
C82 O21 C85 C93 177.8(4)
C83 O10 C25 C20 -179.9(3)
C83 O10 C25 C23 0.7(5)
C84 O20 C27 C9 148.8(3)
C84 C80 C95 C97 -178.8(4)
C85 O21 C82 C83 -178.9(4)
C86 C70 C78 C94 0.0(7)
C86 C88 C90 C94 -1.0(8)
C88 C90 C94 C78 2.2(8)
C89 O15 C93 C85 -179.3(4)
C91 O22 C100 C98 -179.6(4)
C92 C37 C66 N1 -55.2(5)
C92 C37 C68 C87 -0.4(6)
C92 C96 C99 C87 -1.0(8)
C93 O15 C89 C69 175.1(4)
C95 C80 C84 O20 176.1(4)
C95 C80 C84 O27 -4.3(7)
C98 O24 C65 C77 -177.9(4)
C100 O22 C91 C79 176.7(4)
N5 C101 C108 C105 1.9(6)
N5 C106 C109 C116 126.1(4)
N5 C106 C109 C120 -54.6(5)
N6 C110 C114 C103 -0.2(7)
C101 N5 C106 C109 91.2(4)
C101 N5 C107 C102 0.3(6)
C102 C105 C108 C101 -1.5(6)
C102 C105 C124 C113 3.1(8)
C103 C104 C112 N6 -0.8(6)
C103 C113 C124 C105 -179.1(5)
C104 C103 C113 C124 -1.6(8)
C104 C103 C114 C110 -1.2(6)
C105 C102 C107 N5 0.1(6)
C106 N5 C101 C108 -179.0(4)
C106 N5 C107 C102 178.0(4)
C106 C109 C116 C115 178.4(4)
C106 C109 C120 C119 -179.8(5)
C107 N5 C101 C108 -1.2(6)
C107 N5 C106 C109 -86.6(4)
C107 C102 C105 C108 0.6(6)
C107 C102 C105 C124 -179.9(5)
C108 C105 C124 C113 -177.4(5)
C110 N6 C112 C104 -0.7(6)
C110 N6 C121 C117 -100.1(5)
C111 C117 C121 N6 -120.0(4)
C111 C117 C122 C126 -0.3(8)
C112 N6 C110 C114 1.2(6)
C112 N6 C121 C117 76.2(5)
C113 C103 C104 C112 -179.4(4)
C113 C103 C114 C110 179.9(4)
C114 C103 C104 C112 1.7(6)
C114 C103 C113 C124 177.2(5)
C116 C109 C120 C119 -0.5(7)
C116 C115 C123 C119 0.1(8)
C117 C111 C125 C118 -0.4(7)
C117 C122 C126 C118 -0.8(9)
C120 C109 C116 C115 -0.9(6)
C120 C119 C123 C115 -1.6(9)
C121 N6 C110 C114 177.4(4)
C121 N6 C112 C104 -177.1(4)
C121 C117 C122 C126 -178.5(5)
C122 C117 C121 N6 58.1(6)
C123 C115 C116 C109 1.1(7)
C123 C119 C120 C109 1.8(8)
C124 C105 C108 C101 179.0(4)
C125 C111 C117 C121 179.0(4)
C125 C111 C117 C122 0.8(7)
C125 C118 C126 C122 1.2(9)
C126 C118 C125 C111 -0.7(8)
